data_4104340
loop_
_publ_author_name
'Sung Cho'
'Jong Min Lim'
'Satoru Hiroto'
'Pyosang Kim'
'Hiroshi Shinokubo'
'Atsuhiro Osuka'
'Dongho Kim'

_publ_section_title
;
 Unusual Interchromophoric Interactions in \b,\b' Directly and Doubly
 Linked Corrole Dimers: Prohibited Electronic Communication and Abnormal
 Singlet Ground States
;
_journal_name_full 'Journal of the American Chemical Society'
_journal_page_first 6412
_journal_page_last 6420
_journal_paper_doi 10.1021/ja900220y
_journal_volume 131
_journal_year 2009
_chemical_formula_sum 'C100 H69 Cl3 F30 N8 O2 Zn2'
_chemical_formula_weight 2221.72
_chemical_name_systematic
; 
 ? 
;
_space_group_IT_number 14
_symmetry_cell_setting monoclinic
_symmetry_Int_Tables_number 14
_symmetry_space_group_name_Hall '-P 2ybc'
_symmetry_space_group_name_H-M 'P 1 21/c 1'
_atom_sites_solution_hydrogens geom
_atom_sites_solution_primary direct
_atom_sites_solution_secondary difmap
_audit_creation_method SHELXL-97
_cell_angle_alpha 90.00
_cell_angle_beta 109.6514(11)
_cell_angle_gamma 90.00
_cell_formula_units_Z 4
_cell_length_a 14.9948(4)
_cell_length_b 39.4282(8)
_cell_length_c 16.3092(4)
_cell_measurement_temperature 103(2)
_cell_measurement_theta_max 25.5
_cell_measurement_theta_min 1.68
_cell_volume 9080.7(4)
_computing_cell_refinement HKL2000
_computing_data_collection 'Crystal Clear'
_computing_data_reduction HKL2000
_computing_structure_refinement 'SHELXL-97 (Sheldrick, 1997)'
_computing_structure_solution 'SHELXS-97 (Sheldrick, 1990)'
_diffrn_ambient_temperature 103(2)
_diffrn_measured_fraction_theta_full 0.988
_diffrn_measured_fraction_theta_max 0.988
_diffrn_measurement_device_type 'Rigaku VariMax Saturn'
_diffrn_measurement_method \w
_diffrn_radiation_monochromator Confocal
_diffrn_radiation_source 'rotating-anode X-ray tube'
_diffrn_radiation_type MoK\a
_diffrn_radiation_wavelength 0.71069
_diffrn_reflns_av_R_equivalents 0.0591
_diffrn_reflns_av_sigmaI/netI 0.0422
_diffrn_reflns_limit_h_max 17
_diffrn_reflns_limit_h_min -17
_diffrn_reflns_limit_k_max 47
_diffrn_reflns_limit_k_min -47
_diffrn_reflns_limit_l_max 19
_diffrn_reflns_limit_l_min -19
_diffrn_reflns_number 89306
_diffrn_reflns_theta_full 25.50
_diffrn_reflns_theta_max 25.50
_diffrn_reflns_theta_min 1.68
_exptl_absorpt_coefficient_mu 0.736
_exptl_absorpt_correction_T_max 0.9641
_exptl_absorpt_correction_T_min 0.8976
_exptl_absorpt_correction_type multi-scan
_exptl_absorpt_process_details 'Jacobson, R. (1998) Private communication'
_exptl_crystal_colour violet
_exptl_crystal_density_diffrn 1.625
_exptl_crystal_density_method 'not measured'
_exptl_crystal_description prism
_exptl_crystal_F_000 4488
_exptl_crystal_size_max 0.15
_exptl_crystal_size_mid 0.10
_exptl_crystal_size_min 0.05
_refine_diff_density_max 1.445
_refine_diff_density_min -1.405
_refine_diff_density_rms 0.112
_refine_ls_extinction_method none
_refine_ls_goodness_of_fit_ref 1.027
_refine_ls_hydrogen_treatment constr
_refine_ls_matrix_type full
_refine_ls_number_parameters 1445
_refine_ls_number_reflns 16700
_refine_ls_number_restraints 584
_refine_ls_restrained_S_all 1.076
_refine_ls_R_factor_all 0.1171
_refine_ls_R_factor_gt 0.0875
_refine_ls_shift/su_max 0.009
_refine_ls_shift/su_mean 0.000
_refine_ls_structure_factor_coef Fsqd
_refine_ls_weighting_details 'calc w=1/[\s^2^(Fo^2^)+(0.1514P)^2^+32.8162P] where P=(Fo^2^+2Fc^2^)/3'
_refine_ls_weighting_scheme calc
_refine_ls_wR_factor_gt 0.2412
_refine_ls_wR_factor_ref 0.2700
_reflns_number_gt 12081
_reflns_number_total 16700
_reflns_threshold_expression >2sigma(I)
_cod_data_source_file ja900220y_si_004.cif
_cod_data_source_block zn
_cod_original_sg_symbol_H-M 'P 21/c'
_cod_database_code 4104340

loop_
_symmetry_equiv_pos_as_xyz
'x, y, z'
'-x, y+1/2, -z+1/2'
'-x, -y, -z'
'x, -y-1/2, z-1/2'

loop_
_atom_site_label
_atom_site_type_symbol
_atom_site_fract_x
_atom_site_fract_y
_atom_site_fract_z
_atom_site_U_iso_or_equiv
_atom_site_adp_type
_atom_site_occupancy
_atom_site_symmetry_multiplicity
_atom_site_calc_flag
_atom_site_refinement_flags
_atom_site_disorder_assembly
_atom_site_disorder_group
Zn1 Zn -0.06864(7) 0.109005(17) 0.44031(5) 0.0314(3) Uani 0.886(3) 1 d P A 1
Zn2 Zn -0.1379(7) 0.10093(16) 0.4400(4) 0.047(3) Uani 0.114(3) 1 d P A 2
N1 N -0.0262(4) 0.07693(11) 0.5403(3) 0.0357(11) Uani 1 1 d . . .
N2 N -0.0949(4) 0.14309(11) 0.5166(3) 0.0376(11) Uani 1 1 d . . .
N3 N -0.1562(4) 0.12838(11) 0.3324(3) 0.0384(12) Uani 1 1 d . . .
N4 N -0.0819(4) 0.06413(11) 0.3822(3) 0.0341(11) Uani 1 1 d . . .
C1 C -0.0140(4) 0.04383(12) 0.5237(4) 0.0308(12) Uani 1 1 d . A .
C2 C 0.0247(4) 0.02681(12) 0.6077(3) 0.0270(11) Uani 1 1 d . . .
C3 C 0.0293(4) 0.05135(13) 0.6707(3) 0.0290(11) Uani 1 1 d . A .
H1 H 0.0513 0.0480 0.7320 0.035 Uiso 1 1 calc R . .
C4 C -0.0049(4) 0.08214(13) 0.6268(4) 0.0324(12) Uani 1 1 d . A .
C5 C -0.0226(4) 0.11451(13) 0.6590(4) 0.0338(13) Uani 1 1 d . . .
C6 C -0.0656(4) 0.14251(14) 0.6063(4) 0.0362(13) Uani 1 1 d . A .
C7 C -0.0857(5) 0.17575(14) 0.6343(4) 0.0457(16) Uani 1 1 d . . .
H2 H -0.0726 0.1829 0.6929 0.055 Uiso 1 1 calc R A .
C8 C -0.1260(5) 0.19461(15) 0.5631(5) 0.0514(18) Uani 1 1 d . A .
H3 H -0.1463 0.2175 0.5623 0.062 Uiso 1 1 calc R . .
C9 C -0.1332(4) 0.17390(13) 0.4873(4) 0.0386(14) Uani 1 1 d . A .
C10 C -0.1742(4) 0.18274(14) 0.3984(5) 0.0425(15) Uani 1 1 d . . .
C11 C -0.1873(4) 0.16092(14) 0.3256(4) 0.0396(14) Uani 1 1 d . A .
C12 C -0.2373(4) 0.16807(15) 0.2340(4) 0.0436(15) Uani 1 1 d . . .
H4 H -0.2664 0.1890 0.2107 0.052 Uiso 1 1 calc R A .
C13 C -0.2351(5) 0.13959(15) 0.1877(4) 0.0430(15) Uani 1 1 d . A .
H5 H -0.2617 0.1369 0.1264 0.052 Uiso 1 1 calc R . .
C14 C -0.1841(4) 0.11398(14) 0.2502(4) 0.0358(13) Uani 1 1 d . A .
C15 C -0.1655(4) 0.08019(14) 0.2324(4) 0.0351(13) Uani 1 1 d . . .
C16 C -0.1161(4) 0.05547(13) 0.2967(3) 0.0327(12) Uani 1 1 d . A .
C17 C -0.0978(4) 0.02043(13) 0.2892(3) 0.0301(12) Uani 1 1 d . . .
H6 H -0.1128 0.0079 0.2366 0.036 Uiso 1 1 calc R A .
C18 C -0.0538(4) 0.00789(12) 0.3732(3) 0.0265(11) Uani 1 1 d . . .
C19 C -0.0454(4) 0.03659(13) 0.4324(4) 0.0318(12) Uani 1 1 d . A .
C20 C 0.0011(4) 0.11794(13) 0.7547(4) 0.0338(13) Uani 1 1 d . A .
C21 C 0.0942(4) 0.11837(13) 0.8107(4) 0.0333(12) Uani 1 1 d . . .
C22 C 0.1183(4) 0.12118(14) 0.9000(4) 0.0348(13) Uani 1 1 d . A .
C23 C 0.0472(5) 0.12220(16) 0.9360(4) 0.0414(14) Uani 1 1 d . . .
C24 C -0.0464(5) 0.12153(17) 0.8832(4) 0.0445(15) Uani 1 1 d . A .
C25 C -0.0684(4) 0.11956(16) 0.7935(4) 0.0412(14) Uani 1 1 d . . .
F1 F 0.1651(2) 0.11613(9) 0.7772(2) 0.0406(8) Uani 1 1 d . A .
F2 F 0.2089(2) 0.12242(9) 0.9522(2) 0.0428(8) Uani 1 1 d . . .
F3 F 0.0690(3) 0.12399(11) 1.0224(2) 0.0519(10) Uani 1 1 d . A .
F4 F -0.1147(3) 0.12225(13) 0.9188(3) 0.0656(12) Uani 1 1 d . . .
F5 F -0.1602(3) 0.11898(11) 0.7440(3) 0.0567(11) Uani 1 1 d . A .
C26 C -0.2003(4) 0.21911(14) 0.3782(5) 0.0437(15) Uani 1 1 d U A .
C27 C -0.1392(5) 0.24176(15) 0.3620(4) 0.0398(14) Uani 1 1 d U . .
C28 C -0.1588(5) 0.27582(15) 0.3462(4) 0.0475(16) Uani 1 1 d U A .
C29 C -0.2389(6) 0.28869(18) 0.3513(7) 0.071(2) Uani 1 1 d U . .
C30 C -0.3006(7) 0.2680(2) 0.3707(9) 0.101(3) Uani 1 1 d U A .
C31 C -0.2792(7) 0.2339(2) 0.3855(8) 0.092(3) Uani 1 1 d U . .
F6 F -0.0566(4) 0.22997(11) 0.3582(4) 0.0808(15) Uani 1 1 d U A .
F7 F -0.0949(4) 0.29669(11) 0.3322(4) 0.0816(15) Uani 1 1 d U . .
F8 F -0.2574(4) 0.32180(11) 0.3379(5) 0.1002(19) Uani 1 1 d U A .
F9 F -0.3810(6) 0.28092(18) 0.3766(8) 0.175(3) Uani 1 1 d U . .
F10 F -0.3447(5) 0.21429(16) 0.4021(8) 0.170(3) Uani 1 1 d U A .
C32 C -0.2012(4) 0.06813(14) 0.1400(4) 0.0355(13) Uani 1 1 d . A .
C33 C -0.1395(5) 0.06274(17) 0.0941(4) 0.0477(16) Uani 1 1 d . . .
C34 C -0.1697(6) 0.04987(18) 0.0103(4) 0.0532(18) Uani 1 1 d . A .
C35 C -0.2629(6) 0.04216(17) -0.0291(4) 0.0526(18) Uani 1 1 d . . .
C36 C -0.3256(5) 0.04663(19) 0.0144(4) 0.0551(19) Uani 1 1 d . A .
C37 C -0.2947(5) 0.05962(17) 0.0984(4) 0.0454(15) Uani 1 1 d . . .
F11 F -0.0481(3) 0.06962(14) 0.1314(3) 0.0725(13) Uani 1 1 d . A .
F12 F -0.1081(4) 0.04527(15) -0.0321(3) 0.0868(16) Uani 1 1 d . . .
F13 F -0.2939(4) 0.03003(12) -0.1109(3) 0.0736(14) Uani 1 1 d . A .
F14 F -0.4177(4) 0.03906(16) -0.0249(3) 0.0918(18) Uani 1 1 d . . .
F15 F -0.3577(3) 0.06398(14) 0.1392(3) 0.0707(13) Uani 1 1 d . A .
Zn3 Zn 0.36292(7) 0.101209(17) 0.44133(4) 0.0257(2) Uani 0.886(3) 1 d P A 1
Zn4 Zn 0.4306(7) 0.10917(16) 0.4389(4) 0.047(3) Uani 0.114(3) 1 d P A 2
N5 N 0.4485(4) 0.07441(11) 0.5405(3) 0.0349(11) Uani 1 1 d . . .
N6 N 0.3914(3) 0.14165(10) 0.5161(3) 0.0300(10) Uani 1 1 d . . .
N7 N 0.3294(3) 0.12639(10) 0.3315(3) 0.0317(10) Uani 1 1 d . . .
N8 N 0.3939(3) 0.06107(11) 0.3824(3) 0.0318(10) Uani 1 1 d . . .
C38 C 0.4702(4) 0.04244(12) 0.5247(3) 0.0283(11) Uani 1 1 d . A .
C39 C 0.5206(4) 0.02668(12) 0.6082(3) 0.0238(10) Uani 1 1 d . . .
C40 C 0.5258(4) 0.05127(12) 0.6710(3) 0.0273(11) Uani 1 1 d . A .
H7 H 0.5544 0.0486 0.7321 0.033 Uiso 1 1 calc R . .
C41 C 0.4808(4) 0.08088(13) 0.6271(3) 0.0288(12) Uani 1 1 d . A .
C42 C 0.4687(4) 0.11368(13) 0.6585(3) 0.0303(12) Uani 1 1 d . . .
C43 C 0.4286(4) 0.14236(13) 0.6042(3) 0.0300(12) Uani 1 1 d . A .
C44 C 0.4229(4) 0.17695(14) 0.6326(4) 0.0381(14) Uani 1 1 d . . .
H8 H 0.4430 0.1848 0.6911 0.046 Uiso 1 1 calc R A .
C45 C 0.3838(4) 0.19601(14) 0.5605(4) 0.0369(13) Uani 1 1 d . A .
H9 H 0.3714 0.2197 0.5591 0.044 Uiso 1 1 calc R . .
C46 C 0.3643(4) 0.17376(13) 0.4857(4) 0.0313(12) Uani 1 1 d . A .
C47 C 0.3243(4) 0.18224(12) 0.3963(4) 0.0304(12) Uani 1 1 d . . .
C48 C 0.3087(4) 0.16039(13) 0.3241(4) 0.0311(12) Uani 1 1 d . A .
C49 C 0.2696(4) 0.16836(14) 0.2318(4) 0.0368(13) Uani 1 1 d . . .
H10 H 0.2483 0.1900 0.2075 0.044 Uiso 1 1 calc R A .
C50 C 0.2688(4) 0.13927(13) 0.1861(4) 0.0351(13) Uani 1 1 d . A .
H11 H 0.2469 0.1369 0.1245 0.042 Uiso 1 1 calc R . .
C51 C 0.3078(4) 0.11257(13) 0.2494(3) 0.0297(12) Uani 1 1 d . A .
C52 C 0.3252(4) 0.07848(13) 0.2320(3) 0.0289(12) Uani 1 1 d . . .
C53 C 0.3701(4) 0.05368(13) 0.2960(3) 0.0304(12) Uani 1 1 d . A .
C54 C 0.3991(4) 0.01972(12) 0.2890(3) 0.0265(11) Uani 1 1 d . . .
H12 H 0.3904 0.0077 0.2364 0.032 Uiso 1 1 calc R A .
C55 C 0.4424(4) 0.00723(12) 0.3729(3) 0.0256(11) Uani 1 1 d . . .
C56 C 0.4393(4) 0.03490(12) 0.4313(3) 0.0269(11) Uani 1 1 d . A .
C57 C 0.4964(4) 0.11821(12) 0.7537(3) 0.0290(12) Uani 1 1 d . A .
C58 C 0.5909(4) 0.11803(13) 0.8079(3) 0.0298(12) Uani 1 1 d . . .
C59 C 0.6156(4) 0.12145(14) 0.8975(4) 0.0346(13) Uani 1 1 d . A .
C60 C 0.5467(5) 0.12429(16) 0.9347(4) 0.0403(14) Uani 1 1 d . . .
C61 C 0.4529(5) 0.12477(18) 0.8833(4) 0.0434(15) Uani 1 1 d . A .
C62 C 0.4290(4) 0.12186(15) 0.7946(4) 0.0361(13) Uani 1 1 d . . .
F16 F 0.6602(2) 0.11445(8) 0.7744(2) 0.0380(8) Uani 1 1 d . A .
F17 F 0.7076(2) 0.12173(9) 0.9492(2) 0.0451(9) Uani 1 1 d . . .
F18 F 0.5706(3) 0.12669(11) 1.0217(2) 0.0568(11) Uani 1 1 d . A .
F19 F 0.3854(3) 0.12780(14) 0.9204(3) 0.0682(13) Uani 1 1 d . . .
F20 F 0.3370(2) 0.12215(11) 0.7452(2) 0.0525(10) Uani 1 1 d . A .
C63 C 0.2992(4) 0.21877(13) 0.3767(3) 0.0316(12) Uani 1 1 d . A .
C64 C 0.3632(5) 0.24152(14) 0.3623(4) 0.0419(15) Uani 1 1 d . . .
C65 C 0.3414(6) 0.27548(15) 0.3449(5) 0.0528(18) Uani 1 1 d . A .
C66 C 0.2549(6) 0.28737(15) 0.3441(5) 0.0576(19) Uani 1 1 d . . .
C67 C 0.1911(6) 0.26602(18) 0.3597(6) 0.063(2) Uani 1 1 d . A .
C68 C 0.2131(5) 0.23186(16) 0.3763(5) 0.0504(17) Uani 1 1 d . . .
F21 F 0.4478(3) 0.23044(10) 0.3633(4) 0.0687(13) Uani 1 1 d . A .
F22 F 0.4051(4) 0.29672(10) 0.3313(4) 0.0784(15) Uani 1 1 d . . .
F23 F 0.2338(4) 0.32027(10) 0.3273(4) 0.0818(15) Uani 1 1 d . A .
F24 F 0.1066(4) 0.27771(12) 0.3588(5) 0.105(2) Uani 1 1 d . . .
F25 F 0.1492(3) 0.21140(10) 0.3901(4) 0.0772(15) Uani 1 1 d . A .
C69 C 0.2952(4) 0.06700(12) 0.1393(3) 0.0294(12) Uani 1 1 d . A .
C70 C 0.3574(5) 0.06400(17) 0.0935(4) 0.0436(15) Uani 1 1 d . . .
C71 C 0.3290(5) 0.05188(18) 0.0093(4) 0.0476(16) Uani 1 1 d . A .
C72 C 0.2367(5) 0.04258(15) -0.0314(4) 0.0442(16) Uani 1 1 d . . .
C73 C 0.1732(5) 0.04501(17) 0.0113(4) 0.0481(17) Uani 1 1 d . A .
C74 C 0.2019(5) 0.05722(15) 0.0964(4) 0.0390(14) Uani 1 1 d . . .
F26 F 0.4479(3) 0.07249(14) 0.1315(3) 0.0723(14) Uani 1 1 d . A .
F27 F 0.3915(4) 0.04917(15) -0.0335(3) 0.0813(15) Uani 1 1 d . . .
F28 F 0.2081(3) 0.03132(10) -0.1140(2) 0.0628(12) Uani 1 1 d . A .
F29 F 0.0825(3) 0.03633(14) -0.0288(3) 0.0810(15) Uani 1 1 d . . .
F30 F 0.1384(3) 0.05961(13) 0.1371(3) 0.0647(12) Uani 1 1 d . A .
O1 O 0.0661(3) 0.12670(11) 0.4327(3) 0.0480(11) Uani 1 1 d . . .
C75 C 0.1482(5) 0.12790(17) 0.5099(5) 0.0492(17) Uani 1 1 d . A .
H97 H 0.1287 0.1326 0.5610 0.059 Uiso 1 1 calc R . .
H98 H 0.1906 0.1464 0.5048 0.059 Uiso 1 1 calc R . .
C76 C 0.2000(5) 0.09488(18) 0.5224(4) 0.0470(16) Uani 1 1 d . . .
H99 H 0.2578 0.0962 0.5745 0.056 Uiso 1 1 calc R A .
H100 H 0.1593 0.0766 0.5321 0.056 Uiso 1 1 calc R . .
O2 O 0.2260(3) 0.08690(11) 0.4468(3) 0.0433(10) Uani 1 1 d . A .
C77 C 0.1433(5) 0.08569(19) 0.3696(4) 0.0519(17) Uani 1 1 d . . .
H101 H 0.1011 0.0671 0.3748 0.062 Uiso 1 1 calc R A .
H102 H 0.1624 0.0811 0.3182 0.062 Uiso 1 1 calc R . .
C78 C 0.0917(5) 0.1186(2) 0.3580(4) 0.0536(18) Uani 1 1 d . A .
H103 H 0.1324 0.1368 0.3482 0.064 Uiso 1 1 calc R . .
H104 H 0.0338 0.1173 0.3060 0.064 Uiso 1 1 calc R . .
C79 C 0.3335(11) 0.0180(5) 0.7439(9) 0.171(9) Uani 1 1 d . . .
H63 H 0.3649 0.0064 0.7993 0.257 Uiso 0.672(15) 1 calc PR B 1
H64 H 0.2718 0.0265 0.7429 0.257 Uiso 0.672(15) 1 calc PR B 1
H65 H 0.3729 0.0370 0.7377 0.257 Uiso 0.672(15) 1 calc PR B 1
H66 H 0.3317 0.0405 0.7683 0.257 Uiso 0.328(15) 1 calc PR B 2
H67 H 0.3992 0.0099 0.7621 0.257 Uiso 0.328(15) 1 calc PR B 2
H68 H 0.2955 0.0022 0.7650 0.257 Uiso 0.328(15) 1 calc PR B 2
C80 C 0.3203(12) -0.0055(6) 0.6731(12) 0.088(5) Uani 0.672(15) 1 d P B 1
H69 H 0.3837 -0.0147 0.6791 0.105 Uiso 0.672(15) 1 calc PR B 1
H70 H 0.2829 -0.0247 0.6836 0.105 Uiso 0.672(15) 1 calc PR B 1
C81 C 0.2767(7) 0.0039(3) 0.5827(7) 0.088(3) Uani 1 1 d . . .
H71 H 0.3115 0.0240 0.5731 0.105 Uiso 0.672(15) 1 calc PR B 1
H72 H 0.2118 0.0117 0.5758 0.105 Uiso 0.672(15) 1 calc PR B 1
H73 H 0.3403 -0.0033 0.5837 0.105 Uiso 0.328(15) 1 calc PR B 2
H74 H 0.2476 -0.0171 0.5951 0.105 Uiso 0.328(15) 1 calc PR B 2
C82 C 0.2681(8) -0.0202(3) 0.5088(8) 0.054(3) Uani 0.672(15) 1 d P B 1
H75 H 0.3330 -0.0274 0.5140 0.065 Uiso 0.672(15) 1 calc PR B 1
H76 H 0.2348 -0.0407 0.5188 0.065 Uiso 0.672(15) 1 calc PR B 1
C83 C 0.2216(6) -0.0100(3) 0.4196(7) 0.084(3) Uani 1 1 d . . .
H77 H 0.2557 0.0101 0.4091 0.100 Uiso 0.672(15) 1 calc PR B 1
H78 H 0.1570 -0.0024 0.4146 0.100 Uiso 0.672(15) 1 calc PR B 1
H79 H 0.2873 -0.0169 0.4272 0.100 Uiso 0.328(15) 1 calc PR B 2
H80 H 0.1895 -0.0312 0.4262 0.100 Uiso 0.328(15) 1 calc PR B 2
C84 C 0.2119(11) -0.0341(5) 0.3478(11) 0.093(6) Uani 0.672(15) 1 d P B 1
H81 H 0.2765 -0.0423 0.3547 0.112 Uiso 0.672(15) 1 calc PR B 1
H82 H 0.1765 -0.0539 0.3582 0.112 Uiso 0.672(15) 1 calc PR B 1
C85 C 0.1704(10) -0.0254(4) 0.2619(8) 0.141(6) Uani 1 1 d . . .
H83 H 0.1710 -0.0450 0.2250 0.212 Uiso 0.672(15) 1 calc PR B 1
H84 H 0.2058 -0.0066 0.2478 0.212 Uiso 0.672(15) 1 calc PR B 1
H85 H 0.1049 -0.0183 0.2514 0.212 Uiso 0.672(15) 1 calc PR B 1
H86 H 0.1427 -0.0116 0.2094 0.212 Uiso 0.328(15) 1 calc PR B 2
H87 H 0.1267 -0.0437 0.2629 0.212 Uiso 0.328(15) 1 calc PR B 2
H88 H 0.2305 -0.0351 0.2616 0.212 Uiso 0.328(15) 1 calc PR B 2
C86 C 0.1470(8) 0.2080(3) 0.6141(8) 0.098(3) Uani 1 1 d U . .
H13 H 0.2080 0.1962 0.6335 0.146 Uiso 1 1 calc R . .
H14 H 0.1085 0.1996 0.5565 0.146 Uiso 1 1 calc R . .
H15 H 0.1139 0.2039 0.6557 0.146 Uiso 1 1 calc R . .
C87 C 0.1634(8) 0.2455(3) 0.6088(8) 0.097(2) Uani 1 1 d U C .
H16 H 0.1987 0.2490 0.5679 0.116 Uiso 1 1 calc R . .
H17 H 0.2047 0.2533 0.6669 0.116 Uiso 1 1 calc R . .
C88 C 0.0739(8) 0.2686(3) 0.5793(7) 0.094(2) Uani 1 1 d DU . .
H18 H 0.0934 0.2918 0.5700 0.112 Uiso 0.614(8) 1 calc PR C 1
H19 H 0.0305 0.2602 0.5228 0.112 Uiso 0.614(8) 1 calc PR C 1
H20 H 0.0341 0.2553 0.5288 0.112 Uiso 0.386(8) 1 calc PR C 2
H21 H 0.0476 0.2632 0.6260 0.112 Uiso 0.386(8) 1 calc PR C 2
C89 C 0.0233(11) 0.2701(4) 0.6395(10) 0.079(2) Uani 0.614(8) 1 d PU C 1
H22 H 0.0617 0.2835 0.6904 0.094 Uiso 0.614(8) 1 calc PR C 1
H23 H 0.0192 0.2468 0.6603 0.094 Uiso 0.614(8) 1 calc PR C 1
C90 C -0.0786(11) 0.2853(4) 0.6070(10) 0.076(2) Uani 0.614(8) 1 d PU C 1
H24 H -0.1204 0.2712 0.5593 0.091 Uiso 0.614(8) 1 calc PR C 1
H25 H -0.1049 0.2856 0.6552 0.091 Uiso 0.614(8) 1 calc PR C 1
C91 C -0.0743(13) 0.3195(5) 0.5763(14) 0.077(2) Uani 0.614(8) 1 d PU C 1
H26 H -0.1394 0.3279 0.5466 0.092 Uiso 0.614(8) 1 calc PR C 1
H27 H -0.0408 0.3193 0.5333 0.092 Uiso 0.614(8) 1 calc PR C 1
C92 C -0.0216(10) 0.3444(3) 0.6528(9) 0.065(2) Uani 0.614(8) 1 d PU C 1
H28 H -0.0228 0.3674 0.6298 0.097 Uiso 0.614(8) 1 calc PR C 1
H29 H 0.0442 0.3370 0.6799 0.097 Uiso 0.614(8) 1 calc PR C 1
H30 H -0.0535 0.3442 0.6963 0.097 Uiso 0.614(8) 1 calc PR C 1
C93 C -0.3449(14) 0.2347(7) 0.6227(13) 0.221(7) Uani 1 1 d U . .
H40 H -0.3304 0.2450 0.6804 0.332 Uiso 1 1 calc R . .
H41 H -0.4080 0.2419 0.5852 0.332 Uiso 1 1 calc R . .
H42 H -0.2977 0.2419 0.5969 0.332 Uiso 1 1 calc R . .
C94 C -0.3429(12) 0.1956(6) 0.6314(11) 0.204(6) Uani 1 1 d DU . .
H43 H -0.3903 0.1895 0.6590 0.245 Uiso 1 1 calc R . .
H44 H -0.2801 0.1896 0.6735 0.245 Uiso 1 1 calc R . .
C95 C -0.3607(12) 0.1714(6) 0.5503(11) 0.216(6) Uani 1 1 d DU . .
H45 H -0.3225 0.1814 0.5174 0.259 Uiso 1 1 calc R . .
H46 H -0.4276 0.1756 0.5144 0.259 Uiso 1 1 calc RD . .
C96 C -0.3472(12) 0.1304(6) 0.5430(10) 0.210(6) Uani 1 1 d DU D .
H47 H -0.2786 0.1253 0.5662 0.252 Uiso 1 1 calc R . .
H48 H -0.3769 0.1190 0.5814 0.252 Uiso 1 1 calc R . .
C97 C -0.3867(12) 0.1152(6) 0.4547(10) 0.210(6) Uani 1 1 d DU . .
H49 H -0.4318 0.0972 0.4567 0.252 Uiso 0.576(15) 1 calc PR D 1
H50 H -0.4233 0.1330 0.4142 0.252 Uiso 0.576(15) 1 calc PR D 1
H51 H -0.4504 0.1064 0.4486 0.252 Uiso 0.424(15) 1 calc PR D 2
H52 H -0.3469 0.0954 0.4533 0.252 Uiso 0.424(15) 1 calc PR D 2
C98 C -0.3195(16) 0.1010(10) 0.4187(16) 0.214(6) Uani 0.576(15) 1 d PDU D 1
H53 H -0.2923 0.0793 0.4471 0.257 Uiso 0.576(15) 1 calc PR D 1
H54 H -0.2682 0.1170 0.4205 0.257 Uiso 0.576(15) 1 calc PR D 1
C99 C -0.3908(18) 0.0956(10) 0.3242(14) 0.199(6) Uani 0.576(15) 1 d PDU D 1
H55 H -0.3559 0.0891 0.2855 0.298 Uiso 0.576(15) 1 calc PR D 1
H56 H -0.4254 0.1168 0.3033 0.298 Uiso 0.576(15) 1 calc PR D 1
H57 H -0.4358 0.0776 0.3246 0.298 Uiso 0.576(15) 1 calc PR D 1
C100 C -0.396(2) 0.1354(9) 0.3766(15) 0.208(6) Uani 0.424(15) 1 d PDU D 2
H58 H -0.3366 0.1294 0.3671 0.250 Uiso 0.424(15) 1 calc PR D 2
H59 H -0.3846 0.1584 0.4025 0.250 Uiso 0.424(15) 1 calc PRD D 2
C101 C -0.458(2) 0.1443(12) 0.2841(17) 0.195(7) Uani 0.424(15) 1 d PDU D 2
H60 H -0.4559 0.1689 0.2756 0.292 Uiso 0.424(15) 1 calc PR D 2
H61 H -0.5229 0.1371 0.2741 0.292 Uiso 0.424(15) 1 calc PR D 2
H62 H -0.4331 0.1327 0.2429 0.292 Uiso 0.424(15) 1 calc PR D 2
C102 C 0.233(2) 0.0059(7) 0.4976(15) 0.065(8) Uani 0.328(15) 1 d P B 2
H89 H 0.2517 0.0290 0.4855 0.077 Uiso 0.328(15) 1 calc PR B 2
H90 H 0.1664 0.0084 0.4948 0.077 Uiso 0.328(15) 1 calc PR B 2
C103 C -0.1633(15) 0.2961(5) 0.5614(15) 0.065(3) Uani 0.386(8) 1 d PDU C 2
H31 H -0.2263 0.3061 0.5344 0.098 Uiso 0.386(8) 1 calc PR C 2
H32 H -0.1615 0.2836 0.6139 0.098 Uiso 0.386(8) 1 calc PR C 2
H33 H -0.1497 0.2806 0.5202 0.098 Uiso 0.386(8) 1 calc PR C 2
C104 C 0.0344(16) 0.2998(5) 0.5559(15) 0.084(3) Uani 0.386(8) 1 d PDU C 2
H34 H -0.0235 0.2984 0.5039 0.101 Uiso 0.386(8) 1 calc PR C 2
H35 H 0.0797 0.3157 0.5440 0.101 Uiso 0.386(8) 1 calc PR C 2
C105 C 0.0098(16) 0.3111(7) 0.6415(14) 0.086(3) Uani 0.386(8) 1 d PDU C 2
H36 H 0.0074 0.2918 0.6796 0.103 Uiso 0.386(8) 1 calc PR C 2
H37 H 0.0520 0.3292 0.6757 0.103 Uiso 0.386(8) 1 calc PR C 2
C106 C -0.0893(14) 0.3243(6) 0.586(2) 0.077(2) Uani 0.386(8) 1 d PDU C 2
H38 H -0.1095 0.3420 0.6191 0.092 Uiso 0.386(8) 1 calc PR C 2
H39 H -0.0853 0.3348 0.5322 0.092 Uiso 0.386(8) 1 calc PR C 2
C107 C -0.5471(19) 0.1964(8) 0.111(3) 0.171(3) Uani 0.50 1 d PDU E 1
H95 H -0.5435 0.2084 0.1663 0.205 Uiso 0.50 1 calc PR E 1
Cl1 Cl -0.6572(13) 0.2056(5) 0.0637(14) 0.175(3) Uani 0.50 1 d PDU E 1
Cl2 Cl -0.4575(9) 0.2210(3) 0.0948(8) 0.188(3) Uani 0.50 1 d PDU E 1
Cl3 Cl -0.5124(7) 0.1586(2) 0.1619(6) 0.157(2) Uani 0.50 1 d PDU E 1
C108 C -0.544(2) 0.1871(9) 0.0965(17) 0.172(3) Uani 0.50 1 d PDU F 2
H96 H -0.5385 0.1618 0.0987 0.207 Uiso 0.50 1 calc PR F 2
Cl4 Cl -0.6546(13) 0.1976(5) 0.0484(13) 0.178(3) Uani 0.50 1 d PDU F 2
Cl5 Cl -0.4755(8) 0.2044(3) 0.0333(7) 0.174(3) Uani 0.50 1 d PDU F 2
Cl6 Cl -0.4982(8) 0.2036(3) 0.2013(7) 0.189(3) Uani 0.50 1 d PDU F 2
C109 C 0.187(2) -0.0051(8) 0.3354(18) 0.064(7) Uani 0.328(15) 1 d P B 2
H91 H 0.1239 0.0051 0.3270 0.077 Uiso 0.328(15) 1 calc PR B 2
H92 H 0.2259 0.0136 0.3255 0.077 Uiso 0.328(15) 1 calc PR B 2
C110 C 0.301(2) 0.0194(11) 0.6637(19) 0.069(8) Uani 0.328(15) 1 d P B 2
H93 H 0.3411 0.0379 0.6543 0.083 Uiso 0.328(15) 1 calc PR B 2
H94 H 0.2400 0.0306 0.6572 0.083 Uiso 0.328(15) 1 calc PR B 2

loop_
_atom_site_aniso_label
_atom_site_aniso_U_11
_atom_site_aniso_U_22
_atom_site_aniso_U_33
_atom_site_aniso_U_23
_atom_site_aniso_U_13
_atom_site_aniso_U_12
Zn1 0.0334(6) 0.0148(3) 0.0410(4) 0.0013(3) 0.0057(3) 0.0028(3)
Zn2 0.080(7) 0.025(3) 0.025(3) 0.000(2) 0.003(3) 0.006(3)
N1 0.048(3) 0.018(2) 0.038(3) -0.0013(18) 0.010(2) 0.005(2)
N2 0.041(3) 0.018(2) 0.045(3) -0.0027(19) 0.004(2) 0.0026(19)
N3 0.043(3) 0.021(2) 0.045(3) 0.006(2) 0.007(2) 0.008(2)
N4 0.046(3) 0.020(2) 0.033(2) 0.0027(18) 0.008(2) 0.0040(19)
C1 0.037(3) 0.015(2) 0.036(3) -0.003(2) 0.006(2) 0.000(2)
C2 0.028(3) 0.019(2) 0.031(3) -0.003(2) 0.005(2) -0.003(2)
C3 0.032(3) 0.021(2) 0.031(3) -0.002(2) 0.007(2) 0.001(2)
C4 0.038(3) 0.020(2) 0.036(3) -0.005(2) 0.009(2) -0.002(2)
C5 0.034(3) 0.022(3) 0.041(3) -0.006(2) 0.007(3) 0.001(2)
C6 0.033(3) 0.021(3) 0.050(3) -0.005(2) 0.009(3) 0.000(2)
C7 0.050(4) 0.025(3) 0.054(4) -0.011(3) 0.006(3) 0.006(3)
C8 0.049(4) 0.022(3) 0.072(5) -0.012(3) 0.006(3) 0.006(3)
C9 0.034(3) 0.015(2) 0.061(4) -0.003(2) 0.008(3) 0.001(2)
C10 0.036(3) 0.018(3) 0.066(4) 0.001(3) 0.008(3) 0.001(2)
C11 0.033(3) 0.025(3) 0.053(4) 0.007(2) 0.004(3) 0.003(2)
C12 0.039(3) 0.027(3) 0.058(4) 0.014(3) 0.008(3) 0.005(2)
C13 0.044(4) 0.032(3) 0.047(4) 0.014(3) 0.007(3) 0.007(3)
C14 0.035(3) 0.026(3) 0.042(3) 0.009(2) 0.006(3) 0.004(2)
C15 0.034(3) 0.028(3) 0.037(3) 0.005(2) 0.004(2) 0.004(2)
C16 0.039(3) 0.026(3) 0.030(3) 0.002(2) 0.007(2) 0.000(2)
C17 0.031(3) 0.023(3) 0.031(3) 0.001(2) 0.002(2) 0.002(2)
C18 0.029(3) 0.018(2) 0.030(3) -0.0010(19) 0.005(2) -0.001(2)
C19 0.038(3) 0.018(2) 0.034(3) 0.001(2) 0.005(2) 0.001(2)
C20 0.035(3) 0.020(2) 0.044(3) -0.008(2) 0.010(3) 0.000(2)
C21 0.033(3) 0.022(3) 0.045(3) -0.006(2) 0.014(3) 0.000(2)
C22 0.031(3) 0.025(3) 0.043(3) -0.009(2) 0.006(3) -0.001(2)
C23 0.042(4) 0.041(3) 0.039(3) -0.007(3) 0.011(3) 0.005(3)
C24 0.035(4) 0.051(4) 0.049(4) -0.007(3) 0.016(3) 0.006(3)
C25 0.033(3) 0.040(3) 0.045(3) -0.009(3) 0.007(3) 0.007(3)
F1 0.0339(19) 0.0400(19) 0.047(2) -0.0095(15) 0.0131(16) -0.0048(14)
F2 0.0341(19) 0.0435(19) 0.0433(19) -0.0034(15) 0.0031(15) -0.0009(15)
F3 0.050(2) 0.067(3) 0.037(2) -0.0023(17) 0.0116(17) 0.0116(19)
F4 0.045(2) 0.100(4) 0.056(2) -0.006(2) 0.022(2) 0.015(2)
F5 0.031(2) 0.079(3) 0.056(2) -0.017(2) 0.0085(18) 0.0049(19)
C26 0.040(3) 0.021(3) 0.063(4) 0.005(3) 0.008(3) 0.008(2)
C27 0.051(4) 0.029(3) 0.038(3) 0.002(2) 0.013(3) 0.008(3)
C28 0.067(4) 0.028(3) 0.049(4) 0.005(3) 0.023(3) -0.002(3)
C29 0.066(5) 0.031(3) 0.115(6) 0.019(4) 0.028(4) 0.011(3)
C30 0.074(6) 0.054(5) 0.180(9) 0.020(5) 0.052(6) 0.027(4)
C31 0.062(5) 0.048(4) 0.169(8) 0.025(5) 0.041(5) 0.006(4)
F6 0.085(3) 0.044(2) 0.135(4) 0.029(3) 0.067(3) 0.015(2)
F7 0.103(4) 0.041(2) 0.115(4) 0.027(2) 0.055(3) 0.003(2)
F8 0.110(4) 0.031(2) 0.165(5) 0.027(3) 0.054(4) 0.023(2)
F9 0.109(5) 0.083(4) 0.353(9) 0.051(5) 0.105(6) 0.040(4)
F10 0.087(4) 0.069(4) 0.380(9) 0.066(5) 0.110(5) 0.023(3)
C32 0.039(3) 0.026(3) 0.035(3) 0.006(2) 0.003(3) 0.004(2)
C33 0.044(4) 0.048(4) 0.047(4) -0.002(3) 0.010(3) 0.006(3)
C34 0.065(5) 0.048(4) 0.043(4) -0.001(3) 0.013(4) 0.014(3)
C35 0.072(5) 0.040(4) 0.036(3) 0.008(3) 0.004(3) 0.008(3)
C36 0.054(4) 0.053(4) 0.041(4) 0.006(3) -0.007(3) -0.009(3)
C37 0.042(4) 0.051(4) 0.036(3) 0.008(3) 0.005(3) -0.004(3)
F11 0.040(2) 0.108(4) 0.069(3) -0.020(3) 0.017(2) 0.004(2)
F12 0.089(4) 0.115(4) 0.066(3) -0.017(3) 0.038(3) 0.025(3)
F13 0.104(4) 0.063(3) 0.037(2) -0.0084(19) 0.003(2) 0.006(3)
F14 0.062(3) 0.136(5) 0.055(3) -0.006(3) -0.011(2) -0.031(3)
F15 0.041(2) 0.119(4) 0.048(2) 0.003(2) 0.0099(19) -0.019(2)
Zn3 0.0352(5) 0.0144(3) 0.0250(4) -0.0001(2) 0.0067(3) 0.0046(3)
Zn4 0.074(7) 0.023(3) 0.032(3) 0.001(2) 0.002(3) 0.007(3)
N5 0.051(3) 0.020(2) 0.029(2) -0.0038(18) 0.007(2) 0.010(2)
N6 0.040(3) 0.017(2) 0.030(2) 0.0006(17) 0.007(2) 0.0036(18)
N7 0.042(3) 0.018(2) 0.034(2) 0.0032(18) 0.010(2) 0.0083(18)
N8 0.045(3) 0.020(2) 0.026(2) 0.0010(17) 0.005(2) 0.0092(19)
C38 0.037(3) 0.019(2) 0.027(3) -0.0017(19) 0.007(2) 0.004(2)
C39 0.027(3) 0.020(2) 0.022(2) -0.0016(19) 0.005(2) 0.000(2)
C40 0.033(3) 0.021(2) 0.025(3) 0.0009(19) 0.005(2) 0.005(2)
C41 0.035(3) 0.022(2) 0.025(3) -0.003(2) 0.005(2) 0.003(2)
C42 0.039(3) 0.020(2) 0.029(3) -0.004(2) 0.008(2) 0.002(2)
C43 0.038(3) 0.018(2) 0.031(3) -0.003(2) 0.009(2) 0.004(2)
C44 0.050(4) 0.024(3) 0.036(3) -0.008(2) 0.008(3) 0.006(2)
C45 0.048(4) 0.021(3) 0.037(3) -0.005(2) 0.009(3) 0.006(2)
C46 0.034(3) 0.019(2) 0.040(3) -0.001(2) 0.011(2) 0.002(2)
C47 0.037(3) 0.015(2) 0.037(3) 0.001(2) 0.009(2) 0.003(2)
C48 0.036(3) 0.021(2) 0.036(3) 0.003(2) 0.011(2) 0.004(2)
C49 0.050(4) 0.022(3) 0.034(3) 0.005(2) 0.008(3) 0.009(2)
C50 0.049(4) 0.024(3) 0.028(3) 0.006(2) 0.007(3) 0.006(2)
C51 0.038(3) 0.021(2) 0.027(3) 0.001(2) 0.007(2) 0.004(2)
C52 0.034(3) 0.025(3) 0.025(3) 0.003(2) 0.007(2) 0.004(2)
C53 0.039(3) 0.022(2) 0.026(3) -0.004(2) 0.006(2) 0.003(2)
C54 0.031(3) 0.018(2) 0.027(3) -0.0009(19) 0.005(2) 0.002(2)
C55 0.029(3) 0.020(2) 0.025(3) -0.0011(19) 0.005(2) 0.003(2)
C56 0.032(3) 0.018(2) 0.026(3) -0.0018(19) 0.004(2) 0.001(2)
C57 0.036(3) 0.017(2) 0.031(3) -0.004(2) 0.006(2) 0.004(2)
C58 0.036(3) 0.020(2) 0.032(3) -0.005(2) 0.010(2) 0.001(2)
C59 0.035(3) 0.027(3) 0.033(3) -0.004(2) 0.001(3) 0.004(2)
C60 0.045(4) 0.043(3) 0.027(3) -0.007(2) 0.006(3) 0.009(3)
C61 0.037(4) 0.057(4) 0.037(3) -0.004(3) 0.014(3) 0.012(3)
C62 0.031(3) 0.038(3) 0.034(3) -0.004(2) 0.004(2) 0.010(2)
F16 0.0350(19) 0.0400(18) 0.0376(18) -0.0066(14) 0.0103(15) -0.0022(14)
F17 0.039(2) 0.050(2) 0.0347(18) -0.0059(15) -0.0024(15) 0.0046(16)
F18 0.057(2) 0.082(3) 0.0261(18) -0.0062(18) 0.0069(17) 0.018(2)
F19 0.049(2) 0.118(4) 0.042(2) -0.005(2) 0.0194(19) 0.020(2)
F20 0.032(2) 0.079(3) 0.042(2) -0.0097(19) 0.0061(16) 0.0107(18)
C63 0.042(3) 0.019(2) 0.030(3) 0.001(2) 0.007(2) 0.005(2)
C64 0.055(4) 0.021(3) 0.053(4) 0.003(2) 0.022(3) 0.004(3)
C65 0.088(6) 0.022(3) 0.059(4) 0.004(3) 0.037(4) -0.003(3)
C66 0.079(5) 0.019(3) 0.075(5) 0.008(3) 0.026(4) 0.016(3)
C67 0.059(5) 0.034(4) 0.097(6) 0.010(4) 0.025(4) 0.020(3)
C68 0.046(4) 0.029(3) 0.074(5) 0.005(3) 0.017(3) 0.009(3)
F21 0.068(3) 0.033(2) 0.124(4) 0.014(2) 0.057(3) 0.0058(19)
F22 0.105(4) 0.029(2) 0.123(4) 0.016(2) 0.066(3) -0.001(2)
F23 0.109(4) 0.0220(19) 0.123(4) 0.017(2) 0.051(3) 0.019(2)
F24 0.077(4) 0.046(3) 0.202(7) 0.019(3) 0.061(4) 0.029(2)
F25 0.056(3) 0.033(2) 0.153(5) 0.016(2) 0.048(3) 0.0094(19)
C69 0.038(3) 0.020(2) 0.027(3) 0.002(2) 0.005(2) 0.006(2)
C70 0.044(4) 0.050(4) 0.032(3) -0.008(3) 0.007(3) 0.005(3)
C71 0.055(4) 0.053(4) 0.033(3) -0.006(3) 0.012(3) 0.014(3)
C72 0.068(5) 0.030(3) 0.027(3) -0.002(2) 0.006(3) 0.007(3)
C73 0.050(4) 0.042(4) 0.039(3) -0.004(3) -0.003(3) -0.010(3)
C74 0.044(4) 0.039(3) 0.031(3) 0.004(2) 0.008(3) -0.004(3)
F26 0.040(2) 0.128(4) 0.050(2) -0.027(3) 0.0168(19) -0.002(2)
F27 0.075(3) 0.125(4) 0.049(2) -0.026(3) 0.028(2) 0.014(3)
F28 0.092(3) 0.054(2) 0.0296(19) -0.0105(17) 0.003(2) 0.001(2)
F29 0.064(3) 0.111(4) 0.053(3) -0.017(3) -0.001(2) -0.037(3)
F30 0.047(2) 0.100(4) 0.048(2) -0.009(2) 0.0159(19) -0.023(2)
O1 0.042(3) 0.035(2) 0.063(3) 0.003(2) 0.013(2) -0.0006(19)
C75 0.040(4) 0.049(4) 0.058(4) -0.020(3) 0.016(3) -0.011(3)
C76 0.042(4) 0.059(4) 0.039(3) 0.003(3) 0.011(3) -0.003(3)
O2 0.044(3) 0.041(2) 0.044(2) -0.0001(19) 0.014(2) -0.0017(19)
C77 0.048(4) 0.063(4) 0.044(4) -0.017(3) 0.015(3) -0.014(3)
C78 0.047(4) 0.068(5) 0.040(4) 0.014(3) 0.007(3) -0.004(3)
C79 0.156(13) 0.28(2) 0.116(11) -0.081(13) 0.095(11) -0.133(14)
C80 0.073(10) 0.109(15) 0.098(13) 0.015(11) 0.052(9) -0.004(10)
C81 0.061(6) 0.124(9) 0.096(8) -0.028(7) 0.050(6) -0.030(6)
C82 0.045(6) 0.035(6) 0.089(9) 0.011(5) 0.033(6) 0.006(4)
C83 0.053(5) 0.122(9) 0.086(7) -0.013(6) 0.036(5) -0.029(5)
C84 0.078(10) 0.126(17) 0.098(12) -0.045(11) 0.058(9) -0.049(10)
C85 0.129(11) 0.226(17) 0.086(8) -0.041(9) 0.058(8) -0.105(11)
C86 0.088(5) 0.082(5) 0.114(6) -0.032(5) 0.023(5) -0.002(5)
C87 0.090(5) 0.085(5) 0.106(5) -0.026(4) 0.021(4) 0.001(4)
C88 0.091(4) 0.084(4) 0.097(4) -0.016(4) 0.020(4) -0.004(4)
C89 0.078(5) 0.065(4) 0.089(5) -0.020(4) 0.024(4) 0.006(4)
C90 0.079(5) 0.064(4) 0.086(5) -0.016(4) 0.028(4) -0.001(4)
C91 0.080(4) 0.065(4) 0.086(4) -0.019(3) 0.031(4) 0.003(3)
C92 0.070(5) 0.055(4) 0.076(5) -0.021(4) 0.033(4) -0.002(4)
C93 0.138(8) 0.358(16) 0.157(8) -0.103(11) 0.035(7) -0.096(11)
C94 0.123(7) 0.351(16) 0.142(7) -0.104(10) 0.048(6) -0.120(10)
C95 0.133(7) 0.362(15) 0.153(7) -0.097(9) 0.046(6) -0.116(9)
C96 0.129(7) 0.360(15) 0.146(7) -0.101(9) 0.051(6) -0.127(9)
C97 0.133(7) 0.358(15) 0.143(7) -0.111(9) 0.052(6) -0.130(9)
C98 0.142(8) 0.359(16) 0.145(8) -0.107(10) 0.052(7) -0.129(10)
C99 0.125(8) 0.353(16) 0.133(8) -0.115(10) 0.063(7) -0.136(10)
C100 0.131(8) 0.358(16) 0.144(8) -0.108(10) 0.057(7) -0.132(9)
C101 0.118(9) 0.357(16) 0.130(9) -0.122(11) 0.070(8) -0.136(10)
C102 0.081(19) 0.067(18) 0.058(15) -0.009(12) 0.040(14) -0.019(14)
C103 0.071(5) 0.052(5) 0.076(5) -0.024(5) 0.029(5) 0.005(5)
C104 0.084(5) 0.075(5) 0.091(5) -0.017(4) 0.025(4) -0.001(4)
C105 0.084(5) 0.071(5) 0.094(5) -0.014(4) 0.019(4) -0.002(4)
C106 0.080(4) 0.065(4) 0.086(4) -0.019(3) 0.031(4) 0.003(3)
C107 0.175(5) 0.181(6) 0.161(6) 0.037(5) 0.062(5) -0.002(5)
Cl1 0.182(5) 0.178(6) 0.167(5) 0.040(5) 0.061(4) -0.005(4)
Cl2 0.186(5) 0.189(6) 0.179(5) 0.028(5) 0.047(5) 0.002(5)
Cl3 0.165(4) 0.164(5) 0.157(5) 0.033(4) 0.074(4) 0.007(4)
C108 0.177(5) 0.180(6) 0.163(6) 0.037(5) 0.063(5) -0.001(5)
Cl4 0.185(5) 0.186(6) 0.165(5) 0.035(5) 0.059(4) -0.013(5)
Cl5 0.182(5) 0.184(6) 0.165(5) 0.030(4) 0.069(4) -0.001(4)
Cl6 0.187(5) 0.198(6) 0.177(5) 0.021(5) 0.056(4) -0.005(5)
C109 0.070(17) 0.057(17) 0.080(19) -0.008(13) 0.046(15) -0.020(13)
C110 0.053(16) 0.10(3) 0.061(17) -0.016(17) 0.032(13) -0.018(17)

loop_
_atom_type_symbol
_atom_type_description
_atom_type_scat_dispersion_real
_atom_type_scat_dispersion_imag
_atom_type_scat_source
C C 0.0033 0.0016 'International Tables Vol C Tables 4.2.6.8 and 6.1.1.4'
H H 0.0000 0.0000 'International Tables Vol C Tables 4.2.6.8 and 6.1.1.4'
N N 0.0061 0.0033 'International Tables Vol C Tables 4.2.6.8 and 6.1.1.4'
O O 0.0106 0.0060 'International Tables Vol C Tables 4.2.6.8 and 6.1.1.4'
F F 0.0171 0.0103 'International Tables Vol C Tables 4.2.6.8 and 6.1.1.4'
Cl Cl 0.1484 0.1585 'International Tables Vol C Tables 4.2.6.8 and 6.1.1.4'
Zn Zn 0.2839 1.4301 'International Tables Vol C Tables 4.2.6.8 and 6.1.1.4'

loop_
_geom_angle_atom_site_label_1
_geom_angle_atom_site_label_2
_geom_angle_atom_site_label_3
_geom_angle
_geom_angle_site_symmetry_1
_geom_angle_site_symmetry_3
N3 Zn1 N2 94.9(2) . .
N3 Zn1 N4 89.37(19) . .
N2 Zn1 N4 154.8(2) . .
N3 Zn1 N1 156.2(2) . .
N2 Zn1 N1 89.57(19) . .
N4 Zn1 N1 77.20(18) . .
N3 Zn1 O1 100.2(2) . .
N2 Zn1 O1 101.82(19) . .
N4 Zn1 O1 101.77(19) . .
N1 Zn1 O1 101.7(2) . .
N3 Zn2 N2 91.0(3) . .
N3 Zn2 N4 86.3(3) . .
N2 Zn2 N4 139.4(6) . .
N3 Zn2 N1 139.0(6) . .
N2 Zn2 N1 83.5(3) . .
N4 Zn2 N1 72.7(3) . .
C4 N1 C1 110.7(4) . .
C4 N1 Zn1 131.0(4) . .
C1 N1 Zn1 118.3(4) . .
C4 N1 Zn2 125.6(4) . .
C1 N1 Zn2 113.4(4) . .
Zn1 N1 Zn2 30.3(3) . .
C9 N2 C6 109.5(5) . .
C9 N2 Zn1 122.7(4) . .
C6 N2 Zn1 127.0(4) . .
C9 N2 Zn2 120.1(4) . .
C6 N2 Zn2 123.8(4) . .
Zn1 N2 Zn2 31.3(3) . .
C11 N3 C14 108.9(5) . .
C11 N3 Zn1 123.3(4) . .
C14 N3 Zn1 127.0(4) . .
C11 N3 Zn2 121.7(5) . .
C14 N3 Zn2 122.4(4) . .
Zn1 N3 Zn2 31.7(3) . .
C16 N4 C19 110.8(4) . .
C16 N4 Zn1 131.1(4) . .
C19 N4 Zn1 117.9(4) . .
C16 N4 Zn2 125.3(4) . .
C19 N4 Zn2 115.5(4) . .
Zn1 N4 Zn2 31.1(3) . .
N1 C1 C19 112.4(5) . .
N1 C1 C2 107.0(4) . .
C19 C1 C2 140.6(5) . .
C3 C2 C18 124.3(5) . 3_556
C3 C2 C1 106.1(4) . .
C18 C2 C1 129.6(5) 3_556 .
C2 C3 C4 107.6(5) . .
C2 C3 H1 126.2 . .
C4 C3 H1 126.2 . .
N1 C4 C3 108.4(4) . .
N1 C4 C5 120.5(5) . .
C3 C4 C5 131.0(5) . .
C6 C5 C4 125.0(5) . .
C6 C5 C20 117.8(5) . .
C4 C5 C20 117.1(5) . .
N2 C6 C5 125.1(5) . .
N2 C6 C7 107.0(5) . .
C5 C6 C7 127.9(6) . .
C8 C7 C6 108.0(6) . .
C8 C7 H2 126.0 . .
C6 C7 H2 126.0 . .
C7 C8 C9 107.9(5) . .
C7 C8 H3 126.0 . .
C9 C8 H3 126.0 . .
N2 C9 C10 124.6(5) . .
N2 C9 C8 107.5(5) . .
C10 C9 C8 127.9(5) . .
C9 C10 C11 126.5(5) . .
C9 C10 C26 117.0(5) . .
C11 C10 C26 116.3(6) . .
N3 C11 C10 123.7(5) . .
N3 C11 C12 108.1(5) . .
C10 C11 C12 128.1(5) . .
C13 C12 C11 108.0(5) . .
C13 C12 H4 126.0 . .
C11 C12 H4 126.0 . .
C12 C13 C14 106.9(6) . .
C12 C13 H5 126.6 . .
C14 C13 H5 126.6 . .
N3 C14 C15 124.7(5) . .
N3 C14 C13 108.0(5) . .
C15 C14 C13 127.2(6) . .
C14 C15 C16 125.3(5) . .
C14 C15 C32 118.6(5) . .
C16 C15 C32 116.1(5) . .
N4 C16 C17 108.5(5) . .
N4 C16 C15 120.1(5) . .
C17 C16 C15 131.3(5) . .
C18 C17 C16 107.5(5) . .
C18 C17 H6 126.3 . .
C16 C17 H6 126.3 . .
C17 C18 C2 124.0(5) . 3_556
C17 C18 C19 106.3(4) . .
C2 C18 C19 129.7(5) 3_556 .
N4 C19 C1 113.1(5) . .
N4 C19 C18 106.9(5) . .
C1 C19 C18 139.9(5) . .
C21 C20 C25 116.2(5) . .
C21 C20 C5 121.7(5) . .
C25 C20 C5 122.0(5) . .
F1 C21 C20 119.2(5) . .
F1 C21 C22 117.9(5) . .
C20 C21 C22 123.0(5) . .
F2 C22 C23 119.4(5) . .
F2 C22 C21 121.6(5) . .
C23 C22 C21 119.0(5) . .
F3 C23 C24 119.8(6) . .
F3 C23 C22 120.0(5) . .
C24 C23 C22 120.2(6) . .
F4 C24 C23 119.7(6) . .
F4 C24 C25 120.9(6) . .
C23 C24 C25 119.3(6) . .
F5 C25 C24 117.7(6) . .
F5 C25 C20 120.0(5) . .
C24 C25 C20 122.2(6) . .
C31 C26 C27 113.3(6) . .
C31 C26 C10 124.4(7) . .
C27 C26 C10 121.8(6) . .
C26 C27 F6 118.1(5) . .
C26 C27 C28 123.8(6) . .
F6 C27 C28 118.0(6) . .
C29 C28 F7 119.3(6) . .
C29 C28 C27 120.0(7) . .
F7 C28 C27 120.6(7) . .
C28 C29 F8 120.2(7) . .
C28 C29 C30 119.2(7) . .
F8 C29 C30 120.5(8) . .
F9 C30 C29 119.4(8) . .
F9 C30 C31 121.1(10) . .
C29 C30 C31 119.5(9) . .
C26 C31 F10 118.9(7) . .
C26 C31 C30 124.0(9) . .
F10 C31 C30 116.9(9) . .
C37 C32 C33 116.7(6) . .
C37 C32 C15 122.2(6) . .
C33 C32 C15 121.0(6) . .
F11 C33 C34 118.1(6) . .
F11 C33 C32 119.7(6) . .
C34 C33 C32 122.2(7) . .
F12 C34 C35 120.2(6) . .
F12 C34 C33 120.4(7) . .
C35 C34 C33 119.4(7) . .
F13 C35 C36 119.4(7) . .
F13 C35 C34 120.3(7) . .
C36 C35 C34 120.2(6) . .
F14 C36 C35 120.0(7) . .
F14 C36 C37 120.0(7) . .
C35 C36 C37 120.0(7) . .
F15 C37 C32 119.7(6) . .
F15 C37 C36 118.8(6) . .
C32 C37 C36 121.5(7) . .
N7 Zn3 N6 95.23(18) . .
N7 Zn3 N8 89.49(18) . .
N6 Zn3 N8 155.4(2) . .
N7 Zn3 N5 155.0(2) . .
N6 Zn3 N5 88.89(18) . .
N8 Zn3 N5 77.23(17) . .
N7 Zn3 O2 102.37(19) . .
N6 Zn3 O2 101.42(18) . .
N8 Zn3 O2 101.09(19) . .
N5 Zn3 O2 100.94(19) . .
N7 Zn4 N6 92.1(4) . .
N7 Zn4 N5 140.1(6) . .
N6 Zn4 N5 84.8(3) . .
N7 Zn4 N8 85.0(3) . .
N6 Zn4 N8 139.4(6) . .
N5 Zn4 N8 72.6(3) . .
C38 N5 C41 110.5(4) . .
C38 N5 Zn3 118.1(4) . .
C41 N5 Zn3 130.7(3) . .
C38 N5 Zn4 115.8(4) . .
C41 N5 Zn4 127.4(4) . .
Zn3 N5 Zn4 30.3(3) . .
C43 N6 C46 109.2(4) . .
C43 N6 Zn3 126.9(3) . .
C46 N6 Zn3 123.4(4) . .
C43 N6 Zn4 124.9(4) . .
C46 N6 Zn4 118.4(4) . .
Zn3 N6 Zn4 31.3(3) . .
C48 N7 C51 109.2(4) . .
C48 N7 Zn3 123.8(4) . .
C51 N7 Zn3 126.2(3) . .
C48 N7 Zn4 119.2(4) . .
C51 N7 Zn4 125.0(4) . .
Zn3 N7 Zn4 31.4(3) . .
C56 N8 C53 110.8(4) . .
C56 N8 Zn3 118.6(3) . .
C53 N8 Zn3 130.4(3) . .
C56 N8 Zn4 115.4(4) . .
C53 N8 Zn4 125.9(4) . .
Zn3 N8 Zn4 30.3(3) . .
N5 C38 C39 107.7(4) . .
N5 C38 C56 112.1(4) . .
C39 C38 C56 140.2(5) . .
C40 C39 C55 124.5(4) . 3_656
C40 C39 C38 105.9(4) . .
C55 C39 C38 129.7(4) 3_656 .
C39 C40 C41 107.7(4) . .
C39 C40 H7 126.2 . .
C41 C40 H7 126.2 . .
N5 C41 C40 108.3(4) . .
N5 C41 C42 120.1(5) . .
C40 C41 C42 131.6(5) . .
C41 C42 C43 124.8(5) . .
C41 C42 C57 117.5(5) . .
C43 C42 C57 117.6(4) . .
N6 C43 C42 125.0(5) . .
N6 C43 C44 108.1(4) . .
C42 C43 C44 126.9(5) . .
C45 C44 C43 107.5(5) . .
C45 C44 H8 126.3 . .
C43 C44 H8 126.3 . .
C44 C45 C46 107.5(5) . .
C44 C45 H9 126.2 . .
C46 C45 H9 126.2 . .
N6 C46 C47 124.1(5) . .
N6 C46 C45 107.7(5) . .
C47 C46 C45 128.2(5) . .
C48 C47 C46 127.4(5) . .
C48 C47 C63 116.7(5) . .
C46 C47 C63 115.8(5) . .
N7 C48 C47 123.6(5) . .
N7 C48 C49 107.6(5) . .
C47 C48 C49 128.8(5) . .
C50 C49 C48 108.1(5) . .
C50 C49 H10 126.0 . .
C48 C49 H10 126.0 . .
C49 C50 C51 107.0(5) . .
C49 C50 H11 126.5 . .
C51 C50 H11 126.5 . .
N7 C51 C52 124.8(5) . .
N7 C51 C50 108.1(4) . .
C52 C51 C50 127.0(5) . .
C51 C52 C53 125.4(5) . .
C51 C52 C69 118.5(4) . .
C53 C52 C69 116.1(4) . .
N8 C53 C52 120.4(5) . .
N8 C53 C54 107.6(4) . .
C52 C53 C54 132.0(5) . .
C55 C54 C53 107.9(4) . .
C55 C54 H12 126.0 . .
C53 C54 H12 126.0 . .
C54 C55 C39 123.9(4) . 3_656
C54 C55 C56 105.7(4) . .
C39 C55 C56 130.4(4) 3_656 .
N8 C56 C55 107.9(4) . .
N8 C56 C38 112.5(4) . .
C55 C56 C38 139.6(5) . .
C62 C57 C58 116.4(5) . .
C62 C57 C42 121.5(5) . .
C58 C57 C42 122.1(5) . .
F16 C58 C59 118.2(5) . .
F16 C58 C57 120.5(5) . .
C59 C58 C57 121.3(5) . .
C60 C59 F17 119.1(5) . .
C60 C59 C58 120.1(5) . .
F17 C59 C58 120.8(5) . .
F18 C60 C59 120.0(5) . .
F18 C60 C61 119.9(6) . .
C59 C60 C61 120.1(5) . .
F19 C61 C60 119.8(5) . .
F19 C61 C62 120.7(6) . .
C60 C61 C62 119.5(6) . .
F20 C62 C61 118.8(5) . .
F20 C62 C57 118.6(5) . .
C61 C62 C57 122.6(5) . .
C68 C63 C64 116.9(5) . .
C68 C63 C47 121.7(5) . .
C64 C63 C47 121.3(5) . .
F21 C64 C65 118.4(6) . .
F21 C64 C63 119.6(5) . .
C65 C64 C63 122.0(6) . .
F22 C65 C64 120.3(7) . .
F22 C65 C66 120.4(6) . .
C64 C65 C66 119.2(6) . .
F23 C66 C67 120.3(7) . .
F23 C66 C65 119.2(7) . .
C67 C66 C65 120.5(6) . .
F24 C67 C66 120.3(6) . .
F24 C67 C68 119.7(7) . .
C66 C67 C68 120.0(7) . .
F25 C68 C63 119.7(5) . .
F25 C68 C67 118.9(6) . .
C63 C68 C67 121.3(7) . .
C70 C69 C74 116.8(5) . .
C70 C69 C52 123.0(5) . .
C74 C69 C52 120.1(5) . .
F26 C70 C69 119.6(5) . .
F26 C70 C71 118.4(6) . .
C69 C70 C71 122.0(6) . .
F27 C71 C72 119.6(6) . .
F27 C71 C70 120.5(6) . .
C72 C71 C70 119.9(6) . .
F28 C72 C73 119.6(6) . .
F28 C72 C71 120.2(6) . .
C73 C72 C71 120.1(6) . .
F29 C73 C72 120.2(6) . .
F29 C73 C74 119.8(7) . .
C72 C73 C74 119.9(6) . .
F30 C74 C73 119.1(6) . .
F30 C74 C69 119.7(5) . .
C73 C74 C69 121.2(6) . .
C78 O1 C75 110.9(5) . .
C78 O1 Zn1 119.8(4) . .
C75 O1 Zn1 119.9(4) . .
O1 C75 C76 110.1(5) . .
O1 C75 H97 109.6 . .
C76 C75 H97 109.6 . .
O1 C75 H98 109.6 . .
C76 C75 H98 109.6 . .
H97 C75 H98 108.1 . .
O2 C76 C75 110.4(5) . .
O2 C76 H99 109.6 . .
C75 C76 H99 109.6 . .
O2 C76 H100 109.6 . .
C75 C76 H100 109.6 . .
H99 C76 H100 108.1 . .
C77 O2 C76 110.6(5) . .
C77 O2 Zn3 121.6(4) . .
C76 O2 Zn3 120.6(4) . .
O2 C77 C78 109.9(5) . .
O2 C77 H101 109.7 . .
C78 C77 H101 109.7 . .
O2 C77 H102 109.7 . .
C78 C77 H102 109.7 . .
H101 C77 H102 108.2 . .
O1 C78 C77 111.3(5) . .
O1 C78 H103 109.4 . .
C77 C78 H103 109.4 . .
O1 C78 H104 109.4 . .
C77 C78 H104 109.4 . .
H103 C78 H104 108.0 . .
C110 C79 C80 44.1(18) . .
C110 C79 H63 153.5 . .
C80 C79 H63 109.5 . .
C110 C79 H64 86.2 . .
C80 C79 H64 109.5 . .
H63 C79 H64 109.5 . .
C110 C79 H65 83.7 . .
C80 C79 H65 109.5 . .
H63 C79 H65 109.5 . .
H64 C79 H65 109.5 . .
C110 C79 H66 109.5 . .
C80 C79 H66 153.5 . .
H63 C79 H66 96.9 . .
H64 C79 H66 62.5 . .
H65 C79 H66 56.5 . .
C110 C79 H67 109.5 . .
C80 C79 H67 83.6 . .
H63 C79 H67 56.6 . .
H64 C79 H67 164.3 . .
H65 C79 H67 72.5 . .
H66 C79 H67 109.5 . .
C110 C79 H68 109.5 . .
C80 C79 H68 86.3 . .
H63 C79 H68 62.4 . .
H64 C79 H68 64.3 . .
H65 C79 H68 164.2 . .
H66 C79 H68 109.5 . .
H67 C79 H68 109.5 . .
C81 C80 C79 123(2) . .
C81 C80 H69 106.6 . .
C79 C80 H69 106.6 . .
C81 C80 H70 106.6 . .
C79 C80 H70 106.6 . .
H69 C80 H70 106.5 . .
C102 C81 C110 148(3) . .
C102 C81 C80 168.4(19) . .
C110 C81 C80 42.2(15) . .
C102 C81 C82 47.1(13) . .
C110 C81 C82 164(2) . .
C80 C81 C82 122.7(14) . .
C102 C81 H71 83.5 . .
C110 C81 H71 79.3 . .
C80 C81 H71 106.6 . .
C82 C81 H71 106.6 . .
C102 C81 H72 75.0 . .
C110 C81 H72 84.7 . .
C80 C81 H72 106.6 . .
C82 C81 H72 106.6 . .
H71 C81 H72 106.6 . .
C102 C81 H73 99.7 . .
C110 C81 H73 99.7 . .
C80 C81 H73 78.9 . .
C82 C81 H73 69.8 . .
H71 C81 H73 71.2 . .
H72 C81 H73 174.5 . .
C102 C81 H74 99.7 . .
C110 C81 H74 99.7 . .
C80 C81 H74 69.8 . .
C82 C81 H74 73.1 . .
H71 C81 H74 174.8 . .
H72 C81 H74 78.3 . .
H73 C81 H74 104.1 . .
C83 C82 C81 120.8(10) . .
C83 C82 H75 107.1 . .
C81 C82 H75 107.1 . .
C83 C82 H76 107.1 . .
C81 C82 H76 107.1 . .
H75 C82 H76 106.8 . .
C109 C83 C102 142(2) . .
C109 C83 C82 170.3(18) . .
C102 C83 C82 47.8(13) . .
C109 C83 C84 50.6(14) . .
C102 C83 C84 167.0(18) . .
C82 C83 C84 120.2(13) . .
C109 C83 H77 75.3 . .
C102 C83 H77 83.3 . .
C82 C83 H77 107.3 . .
C84 C83 H77 107.3 . .
C109 C83 H78 80.4 . .
C102 C83 H78 75.8 . .
C82 C83 H78 107.3 . .
C84 C83 H78 107.3 . .
H77 C83 H78 106.9 . .
C109 C83 H79 101.6 . .
C102 C83 H79 101.6 . .
C82 C83 H79 70.9 . .
C84 C83 H79 75.4 . .
H77 C83 H79 72.1 . .
H78 C83 H79 177.3 . .
C109 C83 H80 101.6 . .
C102 C83 H80 101.6 . .
C82 C83 H80 75.1 . .
C84 C83 H80 67.6 . .
H77 C83 H80 174.6 . .
H78 C83 H80 76.6 . .
H79 C83 H80 104.6 . .
C85 C84 C83 122.5(19) . .
C85 C84 H81 106.7 . .
C83 C84 H81 106.7 . .
C85 C84 H82 106.7 . .
C83 C84 H82 106.7 . .
H81 C84 H82 106.6 . .
C109 C85 C84 51.5(13) . .
C109 C85 H83 160.9 . .
C84 C85 H83 109.5 . .
C109 C85 H84 79.4 . .
C84 C85 H84 109.5 . .
H83 C85 H84 109.5 . .
C109 C85 H85 82.0 . .
C84 C85 H85 109.5 . .
H83 C85 H85 109.5 . .
H84 C85 H85 109.5 . .
C109 C85 H86 109.5 . .
C84 C85 H86 160.8 . .
H83 C85 H86 89.4 . .
H84 C85 H86 58.8 . .
H85 C85 H86 65.4 . .
C109 C85 H87 109.5 . .
C84 C85 H87 82.7 . .
H83 C85 H87 64.8 . .
H84 C85 H87 167.8 . .
H85 C85 H87 64.8 . .
H86 C85 H87 109.5 . .
C109 C85 H88 109.5 . .
C84 C85 H88 78.7 . .
H83 C85 H88 59.4 . .
H84 C85 H88 74.0 . .
H85 C85 H88 168.5 . .
H86 C85 H88 109.5 . .
H87 C85 H88 109.5 . .
C87 C86 H13 109.5 . .
C87 C86 H14 109.5 . .
H13 C86 H14 109.5 . .
C87 C86 H15 109.5 . .
H13 C86 H15 109.5 . .
H14 C86 H15 109.5 . .
C86 C87 C88 116.8(10) . .
C86 C87 H16 108.1 . .
C88 C87 H16 108.1 . .
C86 C87 H17 108.1 . .
C88 C87 H17 108.1 . .
H16 C87 H17 107.3 . .
C104 C88 C89 82.7(13) . .
C104 C88 C87 149.5(14) . .
C89 C88 C87 114.5(11) . .
C104 C88 H18 40.9 . .
C89 C88 H18 108.6 . .
C87 C88 H18 108.6 . .
C104 C88 H19 87.3 . .
C89 C88 H19 108.6 . .
C87 C88 H19 108.6 . .
H18 C88 H19 107.6 . .
C104 C88 H20 99.3 . .
C89 C88 H20 106.5 . .
C87 C88 H20 99.3 . .
H18 C88 H20 119.3 . .
H19 C88 H20 12.5 . .
C104 C88 H21 99.3 . .
C89 C88 H21 16.6 . .
C87 C88 H21 99.3 . .
H18 C88 H21 122.2 . .
H19 C88 H21 109.7 . .
H20 C88 H21 104.0 . .
C88 C89 C90 118.0(13) . .
C88 C89 H22 107.8 . .
C90 C89 H22 107.8 . .
C88 C89 H23 107.8 . .
C90 C89 H23 107.8 . .
H22 C89 H23 107.1 . .
C91 C90 C89 108.8(14) . .
C91 C90 H24 109.9 . .
C89 C90 H24 109.9 . .
C91 C90 H25 109.9 . .
C89 C90 H25 109.9 . .
H24 C90 H25 108.3 . .
C90 C91 C92 112.0(16) . .
C90 C91 H26 109.2 . .
C92 C91 H26 109.2 . .
C90 C91 H27 109.2 . .
C92 C91 H27 109.2 . .
H26 C91 H27 107.9 . .
C91 C92 H28 109.5 . .
C91 C92 H29 109.5 . .
H28 C92 H29 109.5 . .
C91 C92 H30 109.5 . .
H28 C92 H30 109.5 . .
H29 C92 H30 109.5 . .
C94 C93 H40 109.5 . .
C94 C93 H41 109.5 . .
H40 C93 H41 109.5 . .
C94 C93 H42 109.5 . .
H40 C93 H42 109.5 . .
H41 C93 H42 109.5 . .
C93 C94 C95 122.2(19) . .
C93 C94 H43 106.8 . .
C95 C94 H43 106.8 . .
C93 C94 H44 106.8 . .
C95 C94 H44 106.8 . .
H43 C94 H44 106.6 . .
C94 C95 C96 131.9(17) . .
C94 C95 H45 104.3 . .
C96 C95 H45 104.3 . .
C94 C95 H46 104.3 . .
C96 C95 H46 104.3 . .
H45 C95 H46 105.6 . .
C97 C96 C95 116.7(18) . .
C97 C96 H47 108.1 . .
C95 C96 H47 108.1 . .
C97 C96 H48 108.1 . .
C95 C96 H48 108.1 . .
H47 C96 H48 107.3 . .
C98 C97 C96 116.5(16) . .
C98 C97 C100 75(2) . .
C96 C97 C100 121(2) . .
C98 C97 H49 108.2 . .
C96 C97 H49 108.2 . .
C100 C97 H49 123.3 . .
C98 C97 H50 108.2 . .
C96 C97 H50 108.1 . .
C100 C97 H50 33.7 . .
H49 C97 H50 107.3 . .
C98 C97 H51 127.3 . .
C96 C97 H51 107.1 . .
C100 C97 H51 107.1 . .
H49 C97 H51 26.3 . .
H50 C97 H51 83.3 . .
C98 C97 H52 34.0 . .
C96 C97 H52 107.1 . .
C100 C97 H52 107.1 . .
H49 C97 H52 81.7 . .
H50 C97 H52 138.3 . .
H51 C97 H52 106.8 . .
C97 C98 C99 96.5(15) . .
C97 C98 H53 112.4 . .
C99 C98 H53 112.4 . .
C97 C98 H54 112.5 . .
C99 C98 H54 112.5 . .
H53 C98 H54 110.0 . .
C98 C99 H55 109.5 . .
C98 C99 H56 109.5 . .
H55 C99 H56 109.5 . .
C98 C99 H57 109.5 . .
H55 C99 H57 109.5 . .
H56 C99 H57 109.5 . .
C97 C100 C101 147(3) . .
C97 C100 H58 100.1 . .
C101 C100 H58 100.1 . .
C97 C100 H59 100.1 . .
C101 C100 H59 100.1 . .
H58 C100 H59 104.2 . .
C100 C101 H60 109.5 . .
C100 C101 H61 109.5 . .
H60 C101 H61 109.5 . .
C100 C101 H62 109.5 . .
H60 C101 H62 109.5 . .
H61 C101 H62 109.5 . .
C81 C102 C83 144(3) . .
C81 C102 H89 101.0 . .
C83 C102 H89 101.0 . .
C81 C102 H90 101.0 . .
C83 C102 H90 101.0 . .
H89 C102 H90 104.5 . .
C106 C103 H31 109.5 . .
C106 C103 H32 109.5 . .
H31 C103 H32 109.5 . .
C106 C103 H33 109.5 . .
H31 C103 H33 109.5 . .
H32 C103 H33 109.5 . .
C88 C104 C105 102.1(17) . .
C88 C104 H34 111.3 . .
C105 C104 H34 111.3 . .
C88 C104 H35 111.3 . .
C105 C104 H35 111.3 . .
H34 C104 H35 109.2 . .
C106 C105 C104 92.3(11) . .
C106 C105 H36 113.2 . .
C104 C105 H36 113.2 . .
C106 C105 H37 113.2 . .
C104 C105 H37 113.2 . .
H36 C105 H37 110.6 . .
C103 C106 C105 112(2) . .
C103 C106 H38 109.1 . .
C105 C106 H38 109.1 . .
C103 C106 H39 109.1 . .
C105 C106 H39 109.1 . .
H38 C106 H39 107.9 . .
Cl1 C107 Cl3 122.0(17) . .
Cl1 C107 Cl2 121.0(17) . .
Cl3 C107 Cl2 115.8(16) . .
Cl1 C107 H95 93.6 . .
Cl3 C107 H95 93.6 . .
Cl2 C107 H95 93.6 . .
Cl4 C108 Cl6 112.5(19) . .
Cl4 C108 Cl5 108.0(18) . .
Cl6 C108 Cl5 107.6(16) . .
Cl4 C108 H96 109.6 . .
Cl6 C108 H96 109.6 . .
Cl5 C108 H96 109.6 . .
C85 C109 C83 135(3) . .
C85 C109 H91 103.3 . .
C83 C109 H91 103.3 . .
C85 C109 H92 103.3 . .
C83 C109 H92 103.3 . .
H91 C109 H92 105.2 . .
C79 C110 C81 151(4) . .
C79 C110 H93 99.0 . .
C81 C110 H93 99.0 . .
C79 C110 H94 99.0 . .
C81 C110 H94 99.0 . .
H93 C110 H94 103.9 . .

loop_
_geom_bond_atom_site_label_1
_geom_bond_atom_site_label_2
_geom_bond_distance
_geom_bond_site_symmetry_2
Zn1 N3 1.962(5) .
Zn1 N2 1.959(5) .
Zn1 N4 1.985(4) .
Zn1 N1 1.992(5) .
Zn1 O1 2.181(5) .
Zn2 N3 2.001(8) .
Zn2 N2 2.049(8) .
Zn2 N4 2.057(9) .
Zn2 N1 2.129(8) .
N1 C4 1.353(7) .
N1 C1 1.357(7) .
N2 C9 1.360(7) .
N2 C6 1.379(8) .
N3 C11 1.357(7) .
N3 C14 1.385(8) .
N4 C16 1.357(7) .
N4 C19 1.360(7) .
C1 C19 1.431(8) .
C1 C2 1.459(7) .
C2 C3 1.397(7) .
C2 C18 1.438(7) 3_556
C3 C4 1.415(7) .
C3 H1 0.9500 .
C4 C5 1.439(7) .
C5 C6 1.414(8) .
C5 C20 1.486(8) .
C6 C7 1.452(8) .
C7 C8 1.339(9) .
C7 H2 0.9500 .
C8 C9 1.456(9) .
C8 H3 0.9500 .
C9 C10 1.415(9) .
C10 C11 1.426(9) .
C10 C26 1.493(7) .
C11 C12 1.456(9) .
C12 C13 1.360(9) .
C12 H4 0.9500 .
C13 C14 1.455(8) .
C13 H5 0.9500 .
C14 C15 1.411(8) .
C15 C16 1.441(7) .
C15 C32 1.497(8) .
C16 C17 1.422(7) .
C17 C18 1.396(7) .
C17 H6 0.9500 .
C18 C2 1.438(7) 3_556
C18 C19 1.465(7) .
C20 C21 1.387(8) .
C20 C25 1.391(9) .
C21 F1 1.351(7) .
C21 C22 1.382(8) .
C22 F2 1.340(7) .
C22 C23 1.382(9) .
C23 F3 1.336(7) .
C23 C24 1.378(9) .
C24 F4 1.336(7) .
C24 C25 1.390(9) .
C25 F5 1.342(7) .
C26 C31 1.360(11) .
C26 C27 1.368(9) .
C27 F6 1.344(8) .
C27 C28 1.381(8) .
C28 C29 1.331(11) .
C28 F7 1.340(8) .
C29 F8 1.337(8) .
C29 C30 1.348(13) .
C30 F9 1.342(11) .
C30 C31 1.382(12) .
C31 F10 1.348(11) .
C32 C37 1.379(9) .
C32 C33 1.388(9) .
C33 F11 1.327(8) .
C33 C34 1.385(9) .
C34 F12 1.339(9) .
C34 C35 1.362(11) .
C35 F13 1.344(8) .
C35 C36 1.366(11) .
C36 F14 1.347(8) .
C36 C37 1.388(9) .
C37 F15 1.338(8) .
Zn3 N7 1.960(4) .
Zn3 N6 1.965(4) .
Zn3 N8 1.987(4) .
Zn3 N5 1.996(5) .
Zn3 O2 2.160(4) .
Zn4 N7 2.011(8) .
Zn4 N6 2.016(8) .
Zn4 N5 2.097(8) .
Zn4 N8 2.100(8) .
N5 C38 1.348(6) .
N5 C41 1.355(7) .
N6 C43 1.357(7) .
N6 C46 1.370(6) .
N7 C48 1.372(6) .
N7 C51 1.379(7) .
N8 C56 1.341(6) .
N8 C53 1.363(7) .
C38 C39 1.455(7) .
C38 C56 1.467(7) .
C39 C40 1.393(7) .
C39 C55 1.441(7) 3_656
C40 C41 1.416(7) .
C40 H7 0.9500 .
C41 C42 1.424(7) .
C42 C43 1.437(7) .
C42 C57 1.478(7) .
C43 C44 1.452(7) .
C44 C45 1.351(8) .
C44 H8 0.9500 .
C45 C46 1.450(7) .
C45 H9 0.9500 .
C46 C47 1.418(8) .
C47 C48 1.414(8) .
C47 C63 1.496(7) .
C48 C49 1.455(8) .
C49 C50 1.366(8) .
C49 H10 0.9500 .
C50 C51 1.453(7) .
C50 H11 0.9500 .
C51 C52 1.416(7) .
C52 C53 1.423(7) .
C52 C69 1.496(7) .
C53 C54 1.424(7) .
C54 C55 1.392(7) .
C54 H12 0.9500 .
C55 C39 1.441(7) 3_656
C55 C56 1.459(7) .
C57 C62 1.393(8) .
C57 C58 1.395(8) .
C58 F16 1.333(7) .
C58 C59 1.389(8) .
C59 C60 1.367(9) .
C59 F17 1.353(7) .
C60 F18 1.344(6) .
C60 C61 1.375(9) .
C61 F19 1.347(7) .
C61 C62 1.374(8) .
C62 F20 1.343(7) .
C63 C68 1.389(9) .
C63 C64 1.390(8) .
C64 F21 1.337(8) .
C64 C65 1.385(8) .
C65 F22 1.343(8) .
C65 C66 1.376(11) .
C66 F23 1.341(7) .
C66 C67 1.361(11) .
C67 F24 1.343(9) .
C67 C68 1.391(9) .
C68 F25 1.329(8) .
C69 C70 1.382(9) .
C69 C74 1.391(8) .
C70 F26 1.332(8) .
C70 C71 1.379(8) .
C71 F27 1.348(8) .
C71 C72 1.368(10) .
C72 F28 1.345(7) .
C72 C73 1.359(10) .
C73 F29 1.340(8) .
C73 C74 1.394(9) .
C74 F30 1.336(8) .
O1 C78 1.430(8) .
O1 C75 1.435(8) .
C75 C76 1.495(10) .
C75 H97 0.9900 .
C75 H98 0.9900 .
C76 O2 1.447(8) .
C76 H99 0.9900 .
C76 H100 0.9900 .
O2 C77 1.440(8) .
C77 C78 1.490(10) .
C77 H101 0.9900 .
C77 H102 0.9900 .
C78 H103 0.9900 .
C78 H104 0.9900 .
C79 C110 1.23(3) .
C79 C80 1.44(2) .
C79 H63 0.9800 .
C79 H64 0.9800 .
C79 H65 0.9800 .
C79 H66 0.9800 .
C79 H67 0.9800 .
C79 H68 0.9800 .
C80 C81 1.44(2) .
C80 H69 0.9900 .
C80 H70 0.9900 .
C81 C102 1.32(3) .
C81 C110 1.39(3) .
C81 C82 1.507(15) .
C81 H71 0.9900 .
C81 H72 0.9900 .
C81 H73 0.9900 .
C81 H74 0.9900 .
C82 C83 1.443(15) .
C82 H75 0.9900 .
C82 H76 0.9900 .
C83 C109 1.31(3) .
C83 C102 1.38(2) .
C83 C84 1.479(18) .
C83 H77 0.9900 .
C83 H78 0.9900 .
C83 H79 0.9900 .
C83 H80 0.9900 .
C84 C85 1.37(2) .
C84 H81 0.9900 .
C84 H82 0.9900 .
C85 C109 1.39(3) .
C85 H83 0.9800 .
C85 H84 0.9800 .
C85 H85 0.9800 .
C85 H86 0.9800 .
C85 H87 0.9800 .
C85 H88 0.9800 .
C86 C87 1.506(14) .
C86 H13 0.9800 .
C86 H14 0.9800 .
C86 H15 0.9800 .
C87 C88 1.558(15) .
C87 H16 0.9900 .
C87 H17 0.9900 .
C88 C104 1.363(17) .
C88 C89 1.428(19) .
C88 H18 0.9900 .
C88 H19 0.9900 .
C88 H20 0.9900 .
C88 H21 0.9900 .
C89 C90 1.56(2) .
C89 H22 0.9900 .
C89 H23 0.9900 .
C90 C91 1.45(2) .
C90 H24 0.9900 .
C90 H25 0.9900 .
C91 C92 1.57(2) .
C91 H26 0.9900 .
C91 H27 0.9900 .
C92 H28 0.9800 .
C92 H29 0.9800 .
C92 H30 0.9800 .
C93 C94 1.54(3) .
C93 H40 0.9800 .
C93 H41 0.9800 .
C93 H42 0.9800 .
C94 C95 1.579(16) .
C94 H43 0.9900 .
C94 H44 0.9900 .
C95 C96 1.637(18) .
C95 H45 0.9900 .
C95 H46 0.9900 .
C96 C97 1.488(14) .
C96 H47 0.9900 .
C96 H48 0.9900 .
C97 C98 1.440(19) .
C97 C100 1.47(2) .
C97 H49 0.9900 .
C97 H50 0.9900 .
C97 H51 0.9900 .
C97 H52 0.9900 .
C98 C99 1.567(18) .
C98 H53 0.9900 .
C98 H54 0.9900 .
C99 H55 0.9800 .
C99 H56 0.9800 .
C99 H57 0.9800 .
C100 C101 1.52(2) .
C100 H58 0.9900 .
C100 H59 0.9900 .
C101 H60 0.9800 .
C101 H61 0.9800 .
C101 H62 0.9800 .
C102 H89 0.9900 .
C102 H90 0.9900 .
C103 C106 1.52(2) .
C103 H31 0.9800 .
C103 H32 0.9800 .
C103 H33 0.9800 .
C104 C105 1.623(18) .
C104 H34 0.9900 .
C104 H35 0.9900 .
C105 C106 1.546(19) .
C105 H36 0.9900 .
C105 H37 0.9900 .
C106 H38 0.9900 .
C106 H39 0.9900 .
C107 Cl1 1.61(2) .
C107 Cl3 1.70(2) .
C107 Cl2 1.75(2) .
C107 H95 1.0000 .
C108 Cl4 1.63(3) .
C108 Cl6 1.74(3) .
C108 Cl5 1.82(3) .
C108 H96 1.0000 .
C109 H91 0.9900 .
C109 H92 0.9900 .
C110 H93 0.9900 .
C110 H94 0.9900 .

loop_
_geom_torsion_atom_site_label_1
_geom_torsion_atom_site_label_2
_geom_torsion_atom_site_label_3
_geom_torsion_atom_site_label_4
_geom_torsion
_geom_torsion_site_symmetry_1
_geom_torsion_site_symmetry_4
N3 Zn1 N1 C4 -114.9(6) . .
N2 Zn1 N1 C4 -13.6(6) . .
N4 Zn1 N1 C4 -172.0(6) . .
O1 Zn1 N1 C4 88.4(6) . .
N3 Zn1 N1 C1 66.0(7) . .
N2 Zn1 N1 C1 167.3(5) . .
N4 Zn1 N1 C1 8.9(4) . .
O1 Zn1 N1 C1 -90.7(5) . .
N3 Zn1 N1 Zn2 -22.5(6) . .
N2 Zn1 N1 Zn2 78.9(4) . .
N4 Zn1 N1 Zn2 -79.6(4) . .
O1 Zn1 N1 Zn2 -179.2(4) . .
N3 Zn2 N1 C4 125.2(6) . .
N2 Zn2 N1 C4 41.1(6) . .
N4 Zn2 N1 C4 -172.2(5) . .
N3 Zn2 N1 C1 -93.1(7) . .
N2 Zn2 N1 C1 -177.2(5) . .
N4 Zn2 N1 C1 -30.6(5) . .
N3 Zn2 N1 Zn1 13.3(4) . .
N2 Zn2 N1 Zn1 -70.8(4) . .
N4 Zn2 N1 Zn1 75.8(4) . .
N3 Zn1 N2 C9 -20.4(5) . .
N4 Zn1 N2 C9 -119.5(6) . .
N1 Zn1 N2 C9 -177.0(5) . .
O1 Zn1 N2 C9 81.1(5) . .
N3 Zn1 N2 C6 170.5(5) . .
N4 Zn1 N2 C6 71.4(7) . .
N1 Zn1 N2 C6 13.9(5) . .
O1 Zn1 N2 C6 -88.0(5) . .
N3 Zn1 N2 Zn2 74.8(4) . .
N4 Zn1 N2 Zn2 -24.3(5) . .
N1 Zn1 N2 Zn2 -81.8(4) . .
O1 Zn1 N2 Zn2 176.3(3) . .
N3 Zn2 N2 C9 33.9(7) . .
N4 Zn2 N2 C9 119.5(6) . .
N1 Zn2 N2 C9 173.1(5) . .
N3 Zn2 N2 C6 -177.6(5) . .
N4 Zn2 N2 C6 -92.1(8) . .
N1 Zn2 N2 C6 -38.4(6) . .
N3 Zn2 N2 Zn1 -70.5(4) . .
N4 Zn2 N2 Zn1 15.0(4) . .
N1 Zn2 N2 Zn1 68.7(4) . .
N2 Zn1 N3 C11 20.3(5) . .
N4 Zn1 N3 C11 175.4(5) . .
N1 Zn1 N3 C11 120.5(6) . .
O1 Zn1 N3 C11 -82.7(5) . .
N2 Zn1 N3 C14 -170.4(5) . .
N4 Zn1 N3 C14 -15.2(5) . .
N1 Zn1 N3 C14 -70.2(8) . .
O1 Zn1 N3 C14 86.6(5) . .
N2 Zn1 N3 Zn2 -77.3(4) . .
N4 Zn1 N3 Zn2 77.9(4) . .
N1 Zn1 N3 Zn2 22.9(6) . .
O1 Zn1 N3 Zn2 179.8(4) . .
N2 Zn2 N3 C11 -34.9(7) . .
N4 Zn2 N3 C11 -174.3(5) . .
N1 Zn2 N3 C11 -116.3(6) . .
N2 Zn2 N3 C14 177.7(5) . .
N4 Zn2 N3 C14 38.3(6) . .
N1 Zn2 N3 C14 96.4(7) . .
N2 Zn2 N3 Zn1 68.4(4) . .
N4 Zn2 N3 Zn1 -71.0(4) . .
N1 Zn2 N3 Zn1 -13.0(3) . .
N3 Zn1 N4 C16 16.1(6) . .
N2 Zn1 N4 C16 116.5(6) . .
N1 Zn1 N4 C16 176.3(6) . .
O1 Zn1 N4 C16 -84.2(6) . .
N3 Zn1 N4 C19 -169.6(5) . .
N2 Zn1 N4 C19 -69.3(7) . .
N1 Zn1 N4 C19 -9.5(4) . .
O1 Zn1 N4 C19 90.1(5) . .
N3 Zn1 N4 Zn2 -75.9(4) . .
N2 Zn1 N4 Zn2 24.4(5) . .
N1 Zn1 N4 Zn2 84.3(4) . .
O1 Zn1 N4 Zn2 -176.2(3) . .
N3 Zn2 N4 C16 -40.4(6) . .
N2 Zn2 N4 C16 -127.7(6) . .
N1 Zn2 N4 C16 175.3(5) . .
N3 Zn2 N4 C19 174.7(5) . .
N2 Zn2 N4 C19 87.4(7) . .
N1 Zn2 N4 C19 30.4(5) . .
N3 Zn2 N4 Zn1 72.4(4) . .
N2 Zn2 N4 Zn1 -14.9(4) . .
N1 Zn2 N4 Zn1 -71.9(3) . .
C4 N1 C1 C19 173.8(5) . .
Zn1 N1 C1 C19 -6.9(7) . .
Zn2 N1 C1 C19 26.4(7) . .
C4 N1 C1 C2 -4.2(7) . .
Zn1 N1 C1 C2 175.1(4) . .
Zn2 N1 C1 C2 -151.6(5) . .
N1 C1 C2 C3 2.7(6) . .
C19 C1 C2 C3 -174.4(7) . .
N1 C1 C2 C18 -177.3(6) . 3_556
C19 C1 C2 C18 5.6(12) . 3_556
C18 C2 C3 C4 179.7(5) 3_556 .
C1 C2 C3 C4 -0.3(6) . .
C1 N1 C4 C3 4.0(7) . .
Zn1 N1 C4 C3 -175.2(4) . .
Zn2 N1 C4 C3 146.6(5) . .
C1 N1 C4 C5 -173.0(5) . .
Zn1 N1 C4 C5 7.8(9) . .
Zn2 N1 C4 C5 -30.5(8) . .
C2 C3 C4 N1 -2.2(7) . .
C2 C3 C4 C5 174.5(6) . .
N1 C4 C5 C6 2.6(9) . .
C3 C4 C5 C6 -173.7(6) . .
N1 C4 C5 C20 178.9(5) . .
C3 C4 C5 C20 2.6(9) . .
C9 N2 C6 C5 179.9(6) . .
Zn1 N2 C6 C5 -9.8(9) . .
Zn2 N2 C6 C5 28.6(9) . .
C9 N2 C6 C7 -1.2(7) . .
Zn1 N2 C6 C7 169.0(4) . .
Zn2 N2 C6 C7 -152.5(6) . .
C4 C5 C6 N2 -1.5(10) . .
C20 C5 C6 N2 -177.7(5) . .
C4 C5 C6 C7 179.9(6) . .
C20 C5 C6 C7 3.6(10) . .
N2 C6 C7 C8 0.6(7) . .
C5 C6 C7 C8 179.4(6) . .
C6 C7 C8 C9 0.2(8) . .
C6 N2 C9 C10 -177.0(6) . .
Zn1 N2 C9 C10 12.3(8) . .
Zn2 N2 C9 C10 -24.5(9) . .
C6 N2 C9 C8 1.3(7) . .
Zn1 N2 C9 C8 -169.4(4) . .
Zn2 N2 C9 C8 153.9(5) . .
C7 C8 C9 N2 -0.9(8) . .
C7 C8 C9 C10 177.3(6) . .
N2 C9 C10 C11 3.7(10) . .
C8 C9 C10 C11 -174.3(6) . .
N2 C9 C10 C26 -171.6(6) . .
C8 C9 C10 C26 10.4(10) . .
C14 N3 C11 C10 177.3(6) . .
Zn1 N3 C11 C10 -11.7(9) . .
Zn2 N3 C11 C10 26.1(9) . .
C14 N3 C11 C12 -0.6(7) . .
Zn1 N3 C11 C12 170.4(4) . .
Zn2 N3 C11 C12 -151.8(5) . .
C9 C10 C11 N3 -4.0(11) . .
C26 C10 C11 N3 171.3(6) . .
C9 C10 C11 C12 173.4(6) . .
C26 C10 C11 C12 -11.3(10) . .
N3 C11 C12 C13 0.0(7) . .
C10 C11 C12 C13 -177.8(6) . .
C11 C12 C13 C14 0.5(7) . .
C11 N3 C14 C15 -178.9(6) . .
Zn1 N3 C14 C15 10.6(9) . .
Zn2 N3 C14 C15 -27.9(9) . .
C11 N3 C14 C13 0.9(7) . .
Zn1 N3 C14 C13 -169.7(4) . .
Zn2 N3 C14 C13 151.8(6) . .
C12 C13 C14 N3 -0.9(7) . .
C12 C13 C14 C15 178.9(6) . .
N3 C14 C15 C16 0.9(10) . .
C13 C14 C15 C16 -178.8(6) . .
N3 C14 C15 C32 179.4(6) . .
C13 C14 C15 C32 -0.2(10) . .
C19 N4 C16 C17 -2.5(7) . .
Zn1 N4 C16 C17 172.0(4) . .
Zn2 N4 C16 C17 -148.8(5) . .
C19 N4 C16 C15 174.6(5) . .
Zn1 N4 C16 C15 -10.8(9) . .
Zn2 N4 C16 C15 28.3(8) . .
C14 C15 C16 N4 -1.0(10) . .
C32 C15 C16 N4 -179.6(5) . .
C14 C15 C16 C17 175.4(6) . .
C32 C15 C16 C17 -3.2(10) . .
N4 C16 C17 C18 1.7(7) . .
C15 C16 C17 C18 -175.0(6) . .
C16 C17 C18 C2 179.7(5) . 3_556
C16 C17 C18 C19 -0.3(6) . .
C16 N4 C19 C1 -176.0(5) . .
Zn1 N4 C19 C1 8.6(7) . .
Zn2 N4 C19 C1 -26.2(7) . .
C16 N4 C19 C18 2.2(7) . .
Zn1 N4 C19 C18 -173.1(4) . .
Zn2 N4 C19 C18 152.1(5) . .
N1 C1 C19 N4 -1.1(7) . .
C2 C1 C19 N4 175.9(7) . .
N1 C1 C19 C18 -178.5(7) . .
C2 C1 C19 C18 -1.6(14) . .
C17 C18 C19 N4 -1.1(6) . .
C2 C18 C19 N4 178.9(6) 3_556 .
C17 C18 C19 C1 176.4(7) . .
C2 C18 C19 C1 -3.6(12) 3_556 .
C6 C5 C20 C21 -113.3(6) . .
C4 C5 C20 C21 70.2(7) . .
C6 C5 C20 C25 69.3(8) . .
C4 C5 C20 C25 -107.3(7) . .
C25 C20 C21 F1 178.6(5) . .
C5 C20 C21 F1 1.0(8) . .
C25 C20 C21 C22 -1.8(8) . .
C5 C20 C21 C22 -179.3(5) . .
F1 C21 C22 F2 1.4(8) . .
C20 C21 C22 F2 -178.2(5) . .
F1 C21 C22 C23 -177.5(5) . .
C20 C21 C22 C23 2.8(8) . .
F2 C22 C23 F3 -0.8(9) . .
C21 C22 C23 F3 178.2(5) . .
F2 C22 C23 C24 178.9(5) . .
C21 C22 C23 C24 -2.1(9) . .
F3 C23 C24 F4 -0.8(10) . .
C22 C23 C24 F4 179.5(6) . .
F3 C23 C24 C25 -179.8(6) . .
C22 C23 C24 C25 0.5(10) . .
F4 C24 C25 F5 1.1(10) . .
C23 C24 C25 F5 -180.0(6) . .
F4 C24 C25 C20 -178.4(6) . .
C23 C24 C25 C20 0.5(10) . .
C21 C20 C25 F5 -179.4(5) . .
C5 C20 C25 F5 -1.9(9) . .
C21 C20 C25 C24 0.1(9) . .
C5 C20 C25 C24 177.6(6) . .
C9 C10 C26 C31 -78.5(10) . .
C11 C10 C26 C31 105.8(10) . .
C9 C10 C26 C27 92.4(8) . .
C11 C10 C26 C27 -83.4(8) . .
C31 C26 C27 F6 176.6(8) . .
C10 C26 C27 F6 4.8(10) . .
C31 C26 C27 C28 -5.8(11) . .
C10 C26 C27 C28 -177.5(6) . .
C26 C27 C28 C29 3.9(11) . .
F6 C27 C28 C29 -178.4(7) . .
C26 C27 C28 F7 178.9(6) . .
F6 C27 C28 F7 -3.5(10) . .
F7 C28 C29 F8 3.6(13) . .
C27 C28 C29 F8 178.7(8) . .
F7 C28 C29 C30 -176.1(10) . .
C27 C28 C29 C30 -1.0(14) . .
C28 C29 C30 F9 179.4(11) . .
F8 C29 C30 F9 -0.2(19) . .
C28 C29 C30 C31 0.6(18) . .
F8 C29 C30 C31 -179.1(11) . .
C27 C26 C31 F10 -179.6(10) . .
C10 C26 C31 F10 -8.1(16) . .
C27 C26 C31 C30 5.3(16) . .
C10 C26 C31 C30 176.8(11) . .
F9 C30 C31 C26 178.2(12) . .
C29 C30 C31 C26 -3(2) . .
F9 C30 C31 F10 3(2) . .
C29 C30 C31 F10 -178.2(12) . .
C14 C15 C32 C37 -77.4(8) . .
C16 C15 C32 C37 101.3(7) . .
C14 C15 C32 C33 107.2(7) . .
C16 C15 C32 C33 -74.1(8) . .
C37 C32 C33 F11 -178.3(6) . .
C15 C32 C33 F11 -2.7(9) . .
C37 C32 C33 C34 0.8(10) . .
C15 C32 C33 C34 176.4(6) . .
F11 C33 C34 F12 -1.4(10) . .
C32 C33 C34 F12 179.5(6) . .
F11 C33 C34 C35 179.1(6) . .
C32 C33 C34 C35 0.0(11) . .
F12 C34 C35 F13 -0.3(10) . .
C33 C34 C35 F13 179.2(6) . .
F12 C34 C35 C36 179.6(7) . .
C33 C34 C35 C36 -0.9(11) . .
F13 C35 C36 F14 -0.3(10) . .
C34 C35 C36 F14 179.8(7) . .
F13 C35 C36 C37 -179.0(6) . .
C34 C35 C36 C37 1.1(11) . .
C33 C32 C37 F15 179.5(6) . .
C15 C32 C37 F15 3.9(9) . .
C33 C32 C37 C36 -0.6(9) . .
C15 C32 C37 C36 -176.2(6) . .
F14 C36 C37 F15 0.8(10) . .
C35 C36 C37 F15 179.5(6) . .
F14 C36 C37 C32 -179.0(6) . .
C35 C36 C37 C32 -0.3(10) . .
N7 Zn3 N5 C38 -70.7(7) . .
N6 Zn3 N5 C38 -170.7(5) . .
N8 Zn3 N5 C38 -11.2(4) . .
O2 Zn3 N5 C38 87.9(5) . .
N7 Zn3 N5 C41 119.7(6) . .
N6 Zn3 N5 C41 19.6(5) . .
N8 Zn3 N5 C41 179.2(6) . .
O2 Zn3 N5 C41 -81.8(5) . .
N7 Zn3 N5 Zn4 23.1(5) . .
N6 Zn3 N5 Zn4 -77.0(4) . .
N8 Zn3 N5 Zn4 82.6(4) . .
O2 Zn3 N5 Zn4 -178.4(4) . .
N7 Zn4 N5 C38 87.5(8) . .
N6 Zn4 N5 C38 174.5(5) . .
N8 Zn4 N5 C38 28.6(5) . .
N7 Zn4 N5 C41 -123.2(6) . .
N6 Zn4 N5 C41 -36.3(7) . .
N8 Zn4 N5 C41 177.9(5) . .
N7 Zn4 N5 Zn3 -14.6(4) . .
N6 Zn4 N5 Zn3 72.4(4) . .
N8 Zn4 N5 Zn3 -73.5(3) . .
N7 Zn3 N6 C43 -173.5(5) . .
N8 Zn3 N6 C43 -73.2(7) . .
N5 Zn3 N6 C43 -18.2(5) . .
O2 Zn3 N6 C43 82.7(5) . .
N7 Zn3 N6 C46 15.4(5) . .
N8 Zn3 N6 C46 115.7(5) . .
N5 Zn3 N6 C46 170.7(5) . .
O2 Zn3 N6 C46 -88.3(5) . .
N7 Zn3 N6 Zn4 -75.3(4) . .
N8 Zn3 N6 Zn4 25.0(5) . .
N5 Zn3 N6 Zn4 80.0(4) . .
O2 Zn3 N6 Zn4 -179.1(4) . .
N7 Zn4 N6 C43 175.0(5) . .
N5 Zn4 N6 C43 34.9(6) . .
N8 Zn4 N6 C43 90.3(8) . .
N7 Zn4 N6 C46 -38.4(6) . .
N5 Zn4 N6 C46 -178.6(4) . .
N8 Zn4 N6 C46 -123.2(6) . .
N7 Zn4 N6 Zn3 69.9(4) . .
N5 Zn4 N6 Zn3 -70.3(4) . .
N8 Zn4 N6 Zn3 -14.8(4) . .
N6 Zn3 N7 C48 -16.4(5) . .
N8 Zn3 N7 C48 -172.3(5) . .
N5 Zn3 N7 C48 -115.1(5) . .
O2 Zn3 N7 C48 86.5(5) . .
N6 Zn3 N7 C51 174.8(5) . .
N8 Zn3 N7 C51 18.9(5) . .
N5 Zn3 N7 C51 76.1(7) . .
O2 Zn3 N7 C51 -82.3(5) . .
N6 Zn3 N7 Zn4 75.3(4) . .
N8 Zn3 N7 Zn4 -80.5(4) . .
N5 Zn3 N7 Zn4 -23.3(5) . .
O2 Zn3 N7 Zn4 178.2(4) . .
N6 Zn4 N7 C48 37.9(6) . .
N5 Zn4 N7 C48 122.3(6) . .
N8 Zn4 N7 C48 177.4(5) . .
N6 Zn4 N7 C51 -173.7(5) . .
N5 Zn4 N7 C51 -89.4(8) . .
N8 Zn4 N7 C51 -34.2(6) . .
N6 Zn4 N7 Zn3 -69.9(4) . .
N5 Zn4 N7 Zn3 14.4(4) . .
N8 Zn4 N7 Zn3 69.5(3) . .
N7 Zn3 N8 C56 168.7(4) . .
N6 Zn3 N8 C56 67.2(7) . .
N5 Zn3 N8 C56 10.1(4) . .
O2 Zn3 N8 C56 -88.8(4) . .
N7 Zn3 N8 C53 -17.2(5) . .
N6 Zn3 N8 C53 -118.7(6) . .
N5 Zn3 N8 C53 -175.8(6) . .
O2 Zn3 N8 C53 85.3(5) . .
N7 Zn3 N8 Zn4 76.9(4) . .
N6 Zn3 N8 Zn4 -24.7(5) . .
N5 Zn3 N8 Zn4 -81.8(4) . .
O2 Zn3 N8 Zn4 179.4(3) . .
N7 Zn4 N8 C56 -176.2(5) . .
N6 Zn4 N8 C56 -88.8(7) . .
N5 Zn4 N8 C56 -29.6(5) . .
N7 Zn4 N8 C53 38.0(7) . .
N6 Zn4 N8 C53 125.4(6) . .
N5 Zn4 N8 C53 -175.4(5) . .
N7 Zn4 N8 Zn3 -72.3(4) . .
N6 Zn4 N8 Zn3 15.1(4) . .
N5 Zn4 N8 Zn3 74.3(4) . .
C41 N5 C38 C39 0.3(7) . .
Zn3 N5 C38 C39 -171.4(4) . .
Zn4 N5 C38 C39 154.6(5) . .
C41 N5 C38 C56 -178.0(5) . .
Zn3 N5 C38 C56 10.4(7) . .
Zn4 N5 C38 C56 -23.7(7) . .
N5 C38 C39 C40 0.1(6) . .
C56 C38 C39 C40 177.5(7) . .
N5 C38 C39 C55 178.9(5) . 3_656
C56 C38 C39 C55 -3.6(11) . 3_656
C55 C39 C40 C41 -179.3(5) 3_656 .
C38 C39 C40 C41 -0.3(6) . .
C38 N5 C41 C40 -0.5(7) . .
Zn3 N5 C41 C40 169.8(4) . .
Zn4 N5 C41 C40 -151.1(5) . .
C38 N5 C41 C42 177.7(5) . .
Zn3 N5 C41 C42 -12.0(9) . .
Zn4 N5 C41 C42 27.2(9) . .
C39 C40 C41 N5 0.5(7) . .
C39 C40 C41 C42 -177.4(6) . .
N5 C41 C42 C43 -4.0(9) . .
C40 C41 C42 C43 173.7(6) . .
N5 C41 C42 C57 173.9(5) . .
C40 C41 C42 C57 -8.4(10) . .
C46 N6 C43 C42 -176.9(5) . .
Zn3 N6 C43 C42 11.0(8) . .
Zn4 N6 C43 C42 -27.8(9) . .
C46 N6 C43 C44 1.5(7) . .
Zn3 N6 C43 C44 -170.6(4) . .
Zn4 N6 C43 C44 150.5(5) . .
C41 C42 C43 N6 4.4(10) . .
C57 C42 C43 N6 -173.5(5) . .
C41 C42 C43 C44 -173.7(6) . .
C57 C42 C43 C44 8.5(9) . .
N6 C43 C44 C45 -0.9(7) . .
C42 C43 C44 C45 177.4(6) . .
C43 C44 C45 C46 0.0(7) . .
C43 N6 C46 C47 178.7(5) . .
Zn3 N6 C46 C47 -8.9(8) . .
Zn4 N6 C46 C47 27.3(8) . .
C43 N6 C46 C45 -1.5(6) . .
Zn3 N6 C46 C45 171.0(4) . .
Zn4 N6 C46 C45 -152.8(5) . .
C44 C45 C46 N6 0.9(7) . .
C44 C45 C46 C47 -179.3(6) . .
N6 C46 C47 C48 -2.5(10) . .
C45 C46 C47 C48 177.7(6) . .
N6 C46 C47 C63 179.9(5) . .
C45 C46 C47 C63 0.0(9) . .
C51 N7 C48 C47 -178.7(5) . .
Zn3 N7 C48 C47 10.9(8) . .
Zn4 N7 C48 C47 -25.8(8) . .
C51 N7 C48 C49 1.5(7) . .
Zn3 N7 C48 C49 -169.0(4) . .
Zn4 N7 C48 C49 154.4(5) . .
C46 C47 C48 N7 1.5(10) . .
C63 C47 C48 N7 179.1(5) . .
C46 C47 C48 C49 -178.7(6) . .
C63 C47 C48 C49 -1.1(9) . .
N7 C48 C49 C50 -0.8(7) . .
C47 C48 C49 C50 179.4(6) . .
C48 C49 C50 C51 -0.1(7) . .
C48 N7 C51 C52 176.1(6) . .
Zn3 N7 C51 C52 -13.8(8) . .
Zn4 N7 C51 C52 25.1(9) . .
C48 N7 C51 C50 -1.6(7) . .
Zn3 N7 C51 C50 168.6(4) . .
Zn4 N7 C51 C50 -152.6(5) . .
C49 C50 C51 N7 1.0(7) . .
C49 C50 C51 C52 -176.6(6) . .
N7 C51 C52 C53 -2.2(10) . .
C50 C51 C52 C53 175.0(6) . .
N7 C51 C52 C69 178.2(5) . .
C50 C51 C52 C69 -4.5(9) . .
C56 N8 C53 C52 -177.0(5) . .
Zn3 N8 C53 C52 8.5(8) . .
Zn4 N8 C53 C52 -29.9(8) . .
C56 N8 C53 C54 2.4(7) . .
Zn3 N8 C53 C54 -172.1(4) . .
Zn4 N8 C53 C54 149.5(5) . .
C51 C52 C53 N8 5.0(9) . .
C69 C52 C53 N8 -175.4(5) . .
C51 C52 C53 C54 -174.2(6) . .
C69 C52 C53 C54 5.4(9) . .
N8 C53 C54 C55 -1.1(6) . .
C52 C53 C54 C55 178.2(6) . .
C53 C54 C55 C39 178.9(5) . 3_656
C53 C54 C55 C56 -0.4(6) . .
C53 N8 C56 C55 -2.6(7) . .
Zn3 N8 C56 C55 172.6(4) . .
Zn4 N8 C56 C55 -153.5(5) . .
C53 N8 C56 C38 177.3(5) . .
Zn3 N8 C56 C38 -7.5(6) . .
Zn4 N8 C56 C38 26.4(7) . .
C54 C55 C56 N8 1.8(6) . .
C39 C55 C56 N8 -177.4(5) 3_656 .
C54 C55 C56 C38 -178.1(7) . .
C39 C55 C56 C38 2.8(11) 3_656 .
N5 C38 C56 N8 -1.8(7) . .
C39 C38 C56 N8 -179.2(7) . .
N5 C38 C56 C55 178.0(6) . .
C39 C38 C56 C55 0.7(13) . .
C41 C42 C57 C62 -107.3(6) . .
C43 C42 C57 C62 70.7(7) . .
C41 C42 C57 C58 70.7(7) . .
C43 C42 C57 C58 -111.3(6) . .
C62 C57 C58 F16 179.6(5) . .
C42 C57 C58 F16 1.5(7) . .
C62 C57 C58 C59 -0.2(8) . .
C42 C57 C58 C59 -178.3(5) . .
F16 C58 C59 C60 -178.3(5) . .
C57 C58 C59 C60 1.5(8) . .
F16 C58 C59 F17 1.1(8) . .
C57 C58 C59 F17 -179.0(5) . .
F17 C59 C60 F18 -1.2(9) . .
C58 C59 C60 F18 178.2(5) . .
F17 C59 C60 C61 178.7(6) . .
C58 C59 C60 C61 -1.9(9) . .
F18 C60 C61 F19 0.3(10) . .
C59 C60 C61 F19 -179.6(6) . .
F18 C60 C61 C62 -179.2(6) . .
C59 C60 C61 C62 1.0(10) . .
F19 C61 C62 F20 0.1(10) . .
C60 C61 C62 F20 179.6(6) . .
F19 C61 C62 C57 -179.1(6) . .
C60 C61 C62 C57 0.4(10) . .
C58 C57 C62 F20 -179.9(5) . .
C42 C57 C62 F20 -1.8(8) . .
C58 C57 C62 C61 -0.7(8) . .
C42 C57 C62 C61 177.4(6) . .
C48 C47 C63 C68 97.0(7) . .
C46 C47 C63 C68 -85.1(7) . .
C48 C47 C63 C64 -86.2(7) . .
C46 C47 C63 C64 91.7(7) . .
C68 C63 C64 F21 179.0(6) . .
C47 C63 C64 F21 2.1(9) . .
C68 C63 C64 C65 -2.5(10) . .
C47 C63 C64 C65 -179.4(6) . .
F21 C64 C65 F22 -1.4(10) . .
C63 C64 C65 F22 -180.0(6) . .
F21 C64 C65 C66 -179.7(7) . .
C63 C64 C65 C66 1.8(11) . .
F22 C65 C66 F23 1.7(11) . .
C64 C65 C66 F23 179.9(7) . .
F22 C65 C66 C67 -178.6(8) . .
C64 C65 C66 C67 -0.4(12) . .
F23 C66 C67 F24 -0.3(13) . .
C65 C66 C67 F24 180.0(8) . .
F23 C66 C67 C68 179.4(8) . .
C65 C66 C67 C68 -0.3(13) . .
C64 C63 C68 F25 -179.6(6) . .
C47 C63 C68 F25 -2.7(10) . .
C64 C63 C68 C67 1.8(10) . .
C47 C63 C68 C67 178.7(7) . .
F24 C67 C68 F25 0.6(13) . .
C66 C67 C68 F25 -179.1(8) . .
F24 C67 C68 C63 179.3(7) . .
C66 C67 C68 C63 -0.4(13) . .
C51 C52 C69 C70 100.4(7) . .
C53 C52 C69 C70 -79.2(7) . .
C51 C52 C69 C74 -82.7(7) . .
C53 C52 C69 C74 97.7(6) . .
C74 C69 C70 F26 -179.0(6) . .
C52 C69 C70 F26 -2.0(9) . .
C74 C69 C70 C71 0.0(9) . .
C52 C69 C70 C71 177.0(6) . .
F26 C70 C71 F27 -0.8(10) . .
C69 C70 C71 F27 -179.8(6) . .
F26 C70 C71 C72 179.3(6) . .
C69 C70 C71 C72 0.3(10) . .
F27 C71 C72 F28 -1.1(10) . .
C70 C71 C72 F28 178.8(6) . .
F27 C71 C72 C73 179.6(6) . .
C70 C71 C72 C73 -0.5(10) . .
F28 C72 C73 F29 -0.2(9) . .
C71 C72 C73 F29 179.1(6) . .
F28 C72 C73 C74 -178.9(6) . .
C71 C72 C73 C74 0.4(10) . .
F29 C73 C74 F30 0.9(9) . .
C72 C73 C74 F30 179.6(6) . .
F29 C73 C74 C69 -178.9(6) . .
C72 C73 C74 C69 -0.2(10) . .
C70 C69 C74 F30 -179.8(5) . .
C52 C69 C74 F30 3.1(8) . .
C70 C69 C74 C73 0.0(9) . .
C52 C69 C74 C73 -177.1(5) . .
N3 Zn1 O1 C78 -56.2(5) . .
N2 Zn1 O1 C78 -153.5(4) . .
N4 Zn1 O1 C78 35.3(5) . .
N1 Zn1 O1 C78 114.4(4) . .
N3 Zn1 O1 C75 160.3(4) . .
N2 Zn1 O1 C75 63.0(4) . .
N4 Zn1 O1 C75 -108.2(4) . .
N1 Zn1 O1 C75 -29.1(4) . .
C78 O1 C75 C76 -57.0(7) . .
Zn1 O1 C75 C76 89.4(6) . .
O1 C75 C76 O2 57.1(7) . .
C75 C76 O2 C77 -57.7(7) . .
C75 C76 O2 Zn3 93.3(5) . .
N7 Zn3 O2 C77 21.3(5) . .
N6 Zn3 O2 C77 119.3(5) . .
N8 Zn3 O2 C77 -70.6(5) . .
N5 Zn3 O2 C77 -149.6(4) . .
N7 Zn3 O2 C76 -126.5(4) . .
N6 Zn3 O2 C76 -28.4(4) . .
N8 Zn3 O2 C76 141.6(4) . .
N5 Zn3 O2 C76 62.6(4) . .
C76 O2 C77 C78 57.1(7) . .
Zn3 O2 C77 C78 -93.5(6) . .
C75 O1 C78 C77 57.5(7) . .
Zn1 O1 C78 C77 -89.0(6) . .
O2 C77 C78 O1 -57.1(7) . .
C110 C79 C80 C81 -1.5(19) . .
C79 C80 C81 C102 -157(7) . .
C79 C80 C81 C110 1.4(17) . .
C79 C80 C81 C82 176.4(11) . .
C102 C81 C82 C83 5.3(16) . .
C110 C81 C82 C83 -169(5) . .
C80 C81 C82 C83 178.2(10) . .
C81 C82 C83 C109 163(8) . .
C81 C82 C83 C102 -5.1(15) . .
C81 C82 C83 C84 -178.8(9) . .
C109 C83 C84 C85 -2.3(16) . .
C102 C83 C84 C85 161(6) . .
C82 C83 C84 C85 -178.3(11) . .
C83 C84 C85 C109 2.2(15) . .
C86 C87 C88 C104 -173(2) . .
C86 C87 C88 C89 66.9(14) . .
C104 C88 C89 C90 40.4(17) . .
C87 C88 C89 C90 -165.9(11) . .
C88 C89 C90 C91 -57.8(18) . .
C89 C90 C91 C92 -68.4(16) . .
C93 C94 C95 C96 169.5(17) . .
C94 C95 C96 C97 169.9(15) . .
C95 C96 C97 C98 115(3) . .
C95 C96 C97 C100 27(3) . .
C96 C97 C98 C99 -170(2) . .
C100 C97 C98 C99 -52(2) . .
C98 C97 C100 C101 110(5) . .
C96 C97 C100 C101 -138(5) . .
C110 C81 C102 C83 169(3) . .
C80 C81 C102 C83 -39(10) . .
C82 C81 C102 C83 -8(2) . .
C109 C83 C102 C81 -168(3) . .
C82 C83 C102 C81 8(2) . .
C84 C83 C102 C81 33(9) . .
C89 C88 C104 C105 21.4(16) . .
C87 C88 C104 C105 -106(3) . .
C88 C104 C105 C106 -135.8(19) . .
C104 C105 C106 C103 85(2) . .
C84 C85 C109 C83 -3(2) . .
C102 C83 C109 C85 -171(2) . .
C82 C83 C109 C85 24(10) . .
C84 C83 C109 C85 2.8(19) . .
C80 C79 C110 C81 3(3) . .
C102 C81 C110 C79 169(4) . .
C80 C81 C110 C79 -3(3) . .
C82 C81 C110 C79 -18(9) . .
